data_4347032
loop_
_publ_author_name
'Fleischmann, Martin'
'D\"utsch, Luis'
'Elsayed Moussa, Mehdi'
'Bal\'azs, G\'abor'
'Kremer, Werner'
'Lescop, Christophe'
'Scheer, Manfred'

_publ_section_title
;
 Self-Assembly of Reactive Linear Cu3 Building Blocks for Supramolecular
 Coordination Chemistry and Their Reactivity toward E(n) Ligand Complexes.
;
_journal_issue 6
_journal_name_full 'Inorganic chemistry'
_journal_page_first 2840
_journal_page_last 2854
_journal_paper_doi 10.1021/acs.inorgchem.5b02641
_journal_volume 55
_journal_year 2016
_chemical_absolute_configuration ad
_chemical_compound_source 'see text'
_chemical_formula_moiety 'C79 H70 Cl2 Cu3 I2 Mo2 O4 P8, B F4, 2(C H2 Cl2)'
_chemical_formula_sum 'C81 H74 B Cl6 Cu3 F4 I2 Mo2 O4 P8'
_chemical_formula_weight 2295.01
_space_group_IT_number 19
_space_group_name_Hall 'P 2ac 2ab'
_space_group_name_H-M_alt 'P 21 21 21'
_symmetry_cell_setting orthorhombic
_symmetry_Int_Tables_number 19
_symmetry_space_group_name_Hall 'P 2ac 2ab'
_symmetry_space_group_name_H-M 'P 21 21 21'
_atom_sites_solution_hydrogens geom
_atom_sites_solution_primary direct
_atom_sites_solution_secondary difmap
_cell_angle_alpha 90
_cell_angle_beta 90
_cell_angle_gamma 90
_cell_formula_units_Z 4
_cell_length_a 14.9976(2)
_cell_length_b 19.9846(3)
_cell_length_c 29.7143(5)
_cell_measurement_reflns_used 22178
_cell_measurement_temperature 123(1)
_cell_measurement_theta_max 70.8969
_cell_measurement_theta_min 3.2974
_cell_volume 8906.0(2)
_computing_cell_refinement
;
CrysAlisPro, Agilent Technologies,
Version 1.171.35.11 (release 16-05-2011 CrysAlis171 .NET)
(compiled May 16 2011,17:55:39)
;
_computing_data_collection
;
CrysAlisPro, Agilent Technologies,
Version 1.171.35.11 (release 16-05-2011 CrysAlis171 .NET)
(compiled May 16 2011,17:55:39)
;
_computing_data_reduction
;
CrysAlisPro, Agilent Technologies,
Version 1.171.35.11 (release 16-05-2011 CrysAlis171 .NET)
(compiled May 16 2011,17:55:39)
;
_computing_molecular_graphics 'SXGRAPH (Farrugia, 1999)'
_computing_publication_material 'PLATON (Spek, 2003)'
_computing_structure_refinement 'SHELXL-97 (Sheldrick, 1997)'
_computing_structure_solution 'SIR-97 (Altomare, 1999)'
_diffrn_ambient_temperature 123(1)
_diffrn_detector_area_resol_mean 10.3546
_diffrn_measured_fraction_theta_full 0.981
_diffrn_measured_fraction_theta_max 0.982
_diffrn_measurement_device_type 'SuperNova,Single source at offset,Atlas'
_diffrn_measurement_method '\w scans'
_diffrn_radiation_monochromator mirror
_diffrn_radiation_probe x-ray
_diffrn_radiation_source 'SuperNova (Cu) X-ray Source'
_diffrn_radiation_type CuK\a
_diffrn_radiation_wavelength 1.54178
_diffrn_reflns_av_R_equivalents 0.0544
_diffrn_reflns_av_sigmaI/netI 0.0483
_diffrn_reflns_limit_h_max 18
_diffrn_reflns_limit_h_min -17
_diffrn_reflns_limit_k_max 23
_diffrn_reflns_limit_k_min -23
_diffrn_reflns_limit_l_max 32
_diffrn_reflns_limit_l_min -36
_diffrn_reflns_number 49296
_diffrn_reflns_reduction_process
;
;
_diffrn_reflns_theta_full 71.06
_diffrn_reflns_theta_max 71.06
_diffrn_reflns_theta_min 3.30
_exptl_absorpt_coefficient_mu 11.946
_exptl_absorpt_correction_T_max 0.790
_exptl_absorpt_correction_T_min 0.346
_exptl_absorpt_correction_type analytical
_exptl_absorpt_process_details
;
CrysAlisPro, Agilent Technologies,
Version 1.171.35.11 (release 16-05-2011 CrysAlis171 .NET)
(compiled May 16 2011,17:55:39)
Analytical numeric absorption correction using a multifaceted crystal
			model based on expressions derived by R.C. Clark & J.S. Reid.
(Clark, R. C. & Reid, J. S. (1995). Acta Cryst. A51, 887-897)
;
_exptl_crystal_colour orange
_exptl_crystal_density_diffrn 1.712
_exptl_crystal_density_method 'Not Measured'
_exptl_crystal_description plate
_exptl_crystal_F_000 4528
_exptl_crystal_size_max 0.2258
_exptl_crystal_size_mid 0.0764
_exptl_crystal_size_min 0.0201
_refine_diff_density_max 1.895
_refine_diff_density_min -0.940
_refine_diff_density_rms 0.141
_refine_ls_abs_structure_details 'Flack H.D. (1983), Acta Cryst. A39, 876-881'
_refine_ls_abs_structure_Flack -0.014(4)
_refine_ls_extinction_method none
_refine_ls_goodness_of_fit_ref 1.027
_refine_ls_hydrogen_treatment constr
_refine_ls_matrix_type full
_refine_ls_number_parameters 1000
_refine_ls_number_reflns 16640
_refine_ls_number_restraints 0
_refine_ls_restrained_S_all 1.027
_refine_ls_R_factor_all 0.0513
_refine_ls_R_factor_gt 0.0480
_refine_ls_shift/su_max 0.003
_refine_ls_shift/su_mean 0.000
_refine_ls_structure_factor_coef Fsqd
_refine_ls_weighting_details 'calc w=1/[\s^2^(Fo^2^)+(0.0873P)^2^+11.1513P] where P=(Fo^2^+2Fc^2^)/3'
_refine_ls_weighting_scheme calc
_refine_ls_wR_factor_gt 0.1282
_refine_ls_wR_factor_ref 0.1313
_reflns_number_gt 15588
_reflns_number_total 16640
_reflns_threshold_expression >2\s(i)
_cod_data_source_file ic5b02641_si_009.cif
_cod_data_source_block 1
_cod_depositor_comments
;
The following automatic conversions were performed:

data item '_symmetry_cell_setting' value 'Orthorhombic' was changed
to 'orthorhombic' in accordance with the
/home/saulius/struct/COD-crude-data/automatic-downloads/DataCite-retrospective/ACS/depositions/lib/dictionaries/cif_core.dic
dictionary named 'cif_core.dic' version 2.4.2 last updated on
2011-04-26.

Automatic conversion script
Id: cif_fix_values 6909 2019-04-08 15:41:33Z antanas 
;
_cod_database_code 4347032

loop_
_symmetry_equiv_pos_site_id
_symmetry_equiv_pos_as_xyz
1 x,y,z
2 1/2-x,-y,1/2+z
3 1/2+x,1/2-y,-z
4 -x,1/2+y,1/2-z

loop_
_atom_site_aniso_label
_atom_site_aniso_U_11
_atom_site_aniso_U_22
_atom_site_aniso_U_33
_atom_site_aniso_U_23
_atom_site_aniso_U_13
_atom_site_aniso_U_12
I1 0.0239(2) 0.0285(2) 0.0262(2) 0.0032(2) -0.0005(2) -0.0014(2)
I2 0.0234(2) 0.0271(2) 0.0261(2) 0.0000(2) 0.0027(2) -0.0022(2)
Mo1 0.0289(3) 0.0427(3) 0.0288(3) -0.0102(2) -0.0020(2) 0.0005(3)
Mo2 0.0403(4) 0.0468(3) 0.0251(3) 0.0020(2) 0.0047(2) 0.0023(3)
Cu1 0.0182(5) 0.0576(7) 0.0310(5) 0.0117(5) -0.0020(4) -0.0078(5)
Cu2 0.0136(4) 0.0286(4) 0.0264(4) -0.0018(4) 0.0001(3) -0.0025(4)
Cu3 0.0146(4) 0.0279(4) 0.0238(4) -0.0008(4) 0.0004(4) -0.0016(4)
Cl1 0.079(2) 0.101(2) 0.0766(19) 0.0051(17) 0.0160(16) -0.0207(18)
Cl2 0.108(2) 0.0558(13) 0.0696(16) 0.0047(12) 0.0138(17) -0.0199(15)
P1 0.0279(9) 0.0335(8) 0.0236(7) -0.0046(6) 0.0003(7) 0.0039(7)
P2 0.0257(9) 0.0397(10) 0.0324(9) -0.0047(8) 0.0009(7) 0.0015(8)
P3 0.0142(7) 0.0258(7) 0.0219(7) -0.0039(6) -0.0004(6) 0.0008(6)
P4 0.0137(7) 0.0278(8) 0.0223(7) -0.0045(6) 0.0005(6) -0.0010(6)
P5 0.0172(8) 0.0303(8) 0.0216(7) -0.0037(6) -0.0015(6) -0.0034(6)
P6 0.0173(8) 0.0310(8) 0.0201(7) -0.0015(6) 0.0026(6) -0.0005(6)
P7 0.0132(7) 0.0244(7) 0.0205(7) -0.0011(6) 0.0012(5) -0.0002(6)
P8 0.0125(7) 0.0228(7) 0.0226(7) -0.0004(6) 0.0000(5) -0.0013(6)
O1 0.046(4) 0.048(3) 0.052(3) -0.001(3) -0.006(3) 0.009(3)
O2 0.071(5) 0.086(5) 0.049(4) -0.027(4) 0.024(4) 0.001(4)
O3 0.052(4) 0.075(5) 0.065(4) 0.021(4) 0.001(3) 0.024(4)
O4 0.121(7) 0.103(6) 0.025(3) -0.011(4) 0.002(4) -0.014(6)
C1 0.045(5) 0.056(5) 0.051(5) -0.018(4) -0.007(4) -0.021(4)
C2 0.060(6) 0.090(7) 0.031(4) -0.024(5) -0.017(4) -0.013(6)
C3 0.029(5) 0.082(7) 0.054(5) -0.004(5) -0.019(4) -0.011(5)
C4 0.023(4) 0.079(6) 0.054(5) -0.018(5) -0.016(4) 0.006(4)
C5 0.036(5) 0.057(5) 0.046(5) -0.005(4) -0.008(4) -0.016(4)
C6 0.031(4) 0.040(4) 0.043(4) -0.015(3) 0.004(3) 0.000(3)
C7 0.050(6) 0.067(6) 0.045(5) -0.005(4) 0.002(4) -0.006(5)
C8 0.044(5) 0.060(6) 0.064(6) 0.007(5) 0.012(5) -0.006(5)
C9 0.065(7) 0.050(5) 0.064(6) 0.011(5) 0.035(5) -0.002(5)
C10 0.078(8) 0.084(7) 0.035(5) 0.026(5) 0.018(5) 0.002(6)
C11 0.081(8) 0.038(4) 0.053(5) 0.014(4) 0.010(5) -0.004(5)
C12 0.056(6) 0.053(5) 0.048(5) -0.001(4) 0.008(4) -0.020(4)
C13 0.051(6) 0.047(4) 0.035(4) 0.005(3) -0.005(4) 0.005(4)
C14 0.071(7) 0.062(6) 0.035(5) 0.004(4) 0.001(4) -0.005(5)
C15 0.018(3) 0.031(3) 0.025(3) -0.004(3) 0.002(2) -0.001(3)
C16 0.014(3) 0.033(3) 0.037(3) 0.000(3) 0.006(3) -0.003(3)
C17 0.028(4) 0.035(3) 0.024(3) 0.003(3) 0.002(3) -0.001(3)
C18 0.025(3) 0.030(3) 0.025(3) -0.001(3) 0.000(3) 0.001(3)
C19 0.018(3) 0.028(3) 0.028(3) 0.000(3) -0.007(2) 0.002(3)
C20 0.025(4) 0.038(4) 0.028(3) -0.004(3) -0.001(3) 0.007(3)
C21 0.044(5) 0.038(4) 0.030(4) 0.005(3) 0.000(3) 0.000(3)
C22 0.043(5) 0.034(4) 0.042(4) 0.004(3) -0.008(4) 0.008(3)
C23 0.040(4) 0.041(4) 0.038(4) -0.004(3) 0.000(3) 0.012(4)
C24 0.030(4) 0.032(3) 0.037(4) 0.000(3) 0.000(3) 0.006(3)
C25 0.020(3) 0.034(3) 0.034(3) -0.011(3) 0.004(3) -0.001(3)
C26 0.025(4) 0.045(4) 0.039(4) -0.010(3) 0.007(3) -0.004(3)
C27 0.032(5) 0.057(5) 0.047(5) -0.005(4) 0.017(4) -0.020(4)
C28 0.020(4) 0.070(6) 0.073(6) -0.035(5) 0.022(4) -0.017(4)
C29 0.022(4) 0.061(5) 0.063(6) -0.017(5) 0.001(4) 0.001(4)
C30 0.018(4) 0.044(4) 0.048(4) -0.012(4) -0.003(3) 0.000(3)
C31 0.015(3) 0.030(3) 0.029(3) -0.005(3) -0.001(2) 0.000(2)
C32 0.014(3) 0.037(3) 0.033(3) -0.005(3) 0.000(3) 0.001(3)
C33 0.029(4) 0.038(4) 0.030(3) 0.007(3) 0.008(3) -0.006(3)
C34 0.022(4) 0.050(4) 0.044(4) -0.002(4) 0.008(3) -0.011(3)
C35 0.018(3) 0.052(4) 0.042(4) -0.002(4) 0.000(3) -0.001(3)
C36 0.019(3) 0.042(4) 0.031(3) -0.001(3) 0.001(3) -0.002(3)
C37 0.024(3) 0.024(3) 0.029(3) -0.008(2) 0.001(3) 0.001(3)
C38 0.025(4) 0.042(4) 0.041(4) -0.007(3) -0.007(3) -0.004(3)
C39 0.043(5) 0.040(4) 0.044(4) 0.005(4) 0.003(4) -0.013(4)
C40 0.022(4) 0.044(4) 0.069(6) -0.005(4) 0.012(4) -0.013(3)
C41 0.024(4) 0.051(5) 0.051(5) -0.008(4) -0.001(3) -0.004(4)
C42 0.020(4) 0.046(4) 0.044(4) -0.007(3) -0.004(3) -0.005(3)
C43 0.022(3) 0.034(3) 0.021(3) -0.010(3) -0.001(2) 0.003(3)
C44 0.034(4) 0.033(4) 0.031(4) -0.008(3) -0.002(3) 0.002(3)
C45 0.043(5) 0.055(5) 0.024(3) -0.017(3) 0.002(3) 0.003(4)
C46 0.047(5) 0.058(5) 0.023(3) -0.002(3) -0.001(3) -0.002(4)
C47 0.061(6) 0.053(5) 0.029(4) 0.010(4) -0.004(4) -0.002(4)
C48 0.046(5) 0.037(4) 0.023(3) -0.004(3) 0.002(3) -0.002(3)
C49 0.017(3) 0.042(4) 0.024(3) 0.000(3) 0.002(2) 0.002(3)
C50 0.072(6) 0.044(4) 0.026(4) 0.004(3) 0.004(4) -0.005(4)
C51 0.073(7) 0.063(6) 0.028(4) 0.014(4) 0.005(4) 0.007(5)
C52 0.038(5) 0.095(7) 0.021(3) 0.004(4) 0.003(3) 0.007(5)
C53 0.074(7) 0.063(6) 0.023(4) -0.008(4) 0.003(4) -0.003(5)
C54 0.069(6) 0.039(4) 0.029(4) -0.001(3) 0.006(4) -0.001(4)
C55 0.021(3) 0.028(3) 0.029(3) -0.007(3) 0.001(3) 0.000(3)
C56 0.025(4) 0.041(4) 0.038(4) 0.002(3) 0.003(3) 0.005(3)
C57 0.020(4) 0.061(5) 0.052(5) -0.001(4) 0.006(3) -0.004(4)
C58 0.021(4) 0.043(4) 0.060(5) -0.008(4) -0.002(3) 0.003(3)
C59 0.035(4) 0.035(4) 0.045(4) 0.002(3) -0.004(3) 0.007(3)
C60 0.017(3) 0.034(3) 0.039(4) -0.004(3) 0.006(3) -0.004(3)
C61 0.021(3) 0.018(3) 0.028(3) -0.006(2) -0.006(2) -0.001(2)
C62 0.023(4) 0.028(3) 0.040(4) 0.005(3) -0.004(3) -0.002(3)
C63 0.010(3) 0.032(3) 0.067(5) 0.003(3) -0.003(3) -0.005(3)
C64 0.024(4) 0.033(4) 0.057(5) -0.006(3) -0.014(3) 0.008(3)
C65 0.029(4) 0.038(4) 0.033(4) 0.002(3) -0.011(3) 0.008(3)
C66 0.015(3) 0.036(3) 0.033(3) 0.003(3) 0.001(3) 0.001(3)
C67 0.024(3) 0.019(3) 0.030(3) -0.005(2) 0.002(3) 0.003(3)
C68 0.024(4) 0.038(4) 0.035(4) 0.003(3) -0.004(3) -0.001(3)
C69 0.012(3) 0.047(4) 0.049(4) -0.006(3) -0.007(3) 0.000(3)
C70 0.023(4) 0.035(4) 0.054(5) -0.008(3) -0.017(3) 0.008(3)
C71 0.040(5) 0.037(4) 0.030(4) -0.001(3) -0.014(3) 0.006(3)
C72 0.022(4) 0.038(4) 0.038(4) -0.002(3) -0.002(3) -0.007(3)
C73 0.019(3) 0.027(3) 0.030(3) 0.000(3) -0.006(3) -0.004(2)
C74 0.020(3) 0.031(3) 0.029(3) 0.001(3) -0.001(3) -0.004(3)
C75 0.028(4) 0.028(3) 0.040(4) 0.008(3) -0.003(3) -0.001(3)
C76 0.043(4) 0.023(3) 0.039(4) 0.007(3) -0.008(3) -0.006(3)
C77 0.041(5) 0.026(3) 0.034(4) -0.007(3) 0.000(3) 0.012(3)
C78 0.029(4) 0.028(3) 0.030(3) 0.001(3) 0.001(3) 0.002(3)
C79 0.103(11) 0.068(7) 0.069(7) 0.006(6) -0.015(7) 0.003(7)
Cl3 0.196(7) 0.365(12) 0.183(6) -0.181(8) 0.138(6) -0.149(8)
Cl4 0.154(5) 0.095(3) 0.556(17) 0.134(6) -0.200(8) -0.055(3)
C80 0.52(7) 0.094(13) 0.22(3) 0.009(16) 0.30(4) 0.01(2)
Cl5 0.264(11) 0.418(16) 0.125(5) -0.065(8) -0.048(6) -0.146(11)
Cl6 0.130(4) 0.156(4) 0.106(3) -0.009(3) -0.052(3) 0.031(3)
C81 0.141(18) 0.118(14) 0.128(16) -0.035(13) 0.012(13) 0.032(13)
F1 0.189(12) 0.141(9) 0.106(7) -0.023(7) -0.069(8) 0.047(8)
F2 0.104(7) 0.186(10) 0.068(5) -0.027(6) 0.033(5) -0.034(7)
F3 0.073(5) 0.065(4) 0.126(6) -0.047(4) 0.033(4) -0.008(3)
F4 0.065(4) 0.064(4) 0.124(6) -0.037(4) 0.007(4) -0.007(3)
B1 0.104(11) 0.053(6) 0.038(5) -0.003(5) 0.026(6) -0.015(7)

loop_
_atom_site_label
_atom_site_type_symbol
_atom_site_thermal_displace_type
_atom_site_fract_x
_atom_site_fract_y
_atom_site_fract_z
_atom_site_occupancy
_atom_site_U_iso_or_equiv
_atom_site_calc_flag
_atom_site_refinement_flags
I1 I Uani 0.45613(3) 0.74847(2) 0.06443(1) 1.000 0.0262(1) . .
I2 I Uani 0.49219(3) 0.60104(2) -0.03136(1) 1.000 0.0255(1) . .
Mo1 Mo Uani 0.52905(4) 0.32983(3) -0.13424(2) 1.000 0.0335(2) . .
Mo2 Mo Uani 0.58892(5) 0.47241(3) -0.15642(2) 1.000 0.0374(2) . .
Cu1 Cu Uani 0.45047(7) 0.70033(6) 0.14302(4) 1.000 0.0356(3) . .
Cu2 Cu Uani 0.47513(6) 0.61386(5) 0.05871(3) 1.000 0.0229(2) . .
Cu3 Cu Uani 0.50786(6) 0.47281(5) -0.01023(3) 1.000 0.0221(2) . .
Cl1 Cl Uani 0.3793(2) 0.84139(19) 0.18061(12) 1.000 0.0855(11) . .
Cl2 Cl Uani 0.5037(3) 0.92634(13) 0.13274(10) 1.000 0.0778(10) . .
P1 P Uani 0.53907(13) 0.42693(9) -0.08163(5) 1.000 0.0283(5) . .
P2 P Uani 0.66266(13) 0.39276(10) -0.10396(6) 1.000 0.0326(5) . .
P3 P Uani 0.62711(10) 0.45433(8) 0.03497(5) 1.000 0.0206(4) . .
P4 P Uani 0.60387(11) 0.58495(8) 0.09264(5) 1.000 0.0213(4) . .
P5 P Uani 0.57912(11) 0.67589(9) 0.17689(5) 1.000 0.0230(4) . .
P6 P Uani 0.32880(11) 0.64661(8) 0.16636(5) 1.000 0.0228(4) . .
P7 P Uani 0.34990(10) 0.56009(8) 0.08020(5) 1.000 0.0194(4) . .
P8 P Uani 0.38003(10) 0.43294(8) 0.02039(5) 1.000 0.0193(4) . .
O1 O Uani 0.6068(4) 0.2277(3) -0.0643(2) 1.000 0.0487(19) . .
O2 O Uani 0.6848(6) 0.2803(4) -0.1954(2) 1.000 0.069(3) . .
O3 O Uani 0.3894(5) 0.5161(4) -0.1457(3) 1.000 0.064(3) . .
O4 O Uani 0.5458(7) 0.3978(5) -0.2455(2) 1.000 0.083(3) . .
C1 C Uani 0.4379(6) 0.2417(5) -0.1532(3) 1.000 0.051(3) . .
C2 C Uani 0.4346(7) 0.2894(6) -0.1896(3) 1.000 0.060(3) . .
C3 C Uani 0.3947(6) 0.3482(6) -0.1735(3) 1.000 0.055(3) . .
C4 C Uani 0.3725(6) 0.3397(5) -0.1273(3) 1.000 0.052(3) . .
C5 C Uani 0.3989(6) 0.2737(5) -0.1151(3) 1.000 0.046(3) . .
C6 C Uani 0.5814(5) 0.2680(4) -0.0884(3) 1.000 0.038(2) . .
C7 C Uani 0.6313(7) 0.2990(5) -0.1738(3) 1.000 0.054(3) . .
C8 C Uani 0.7334(7) 0.5214(5) -0.1520(4) 1.000 0.056(3) . .
C9 C Uani 0.7109(8) 0.5092(5) -0.1980(4) 1.000 0.060(3) . .
C10 C Uani 0.6365(8) 0.5500(6) -0.2086(3) 1.000 0.066(4) . .
C11 C Uani 0.6122(8) 0.5860(5) -0.1688(3) 1.000 0.057(3) . .
C12 C Uani 0.6726(7) 0.5679(5) -0.1342(3) 1.000 0.052(3) . .
C13 C Uani 0.4623(7) 0.4986(4) -0.1492(3) 1.000 0.044(3) . .
C14 C Uani 0.5573(8) 0.4200(5) -0.2105(3) 1.000 0.056(3) . .
C15 C Uani 0.6274(4) 0.4948(3) 0.0909(2) 1.000 0.0247(17) . .
C16 C Uani 0.6075(4) 0.5923(3) 0.1550(2) 1.000 0.0280(17) . .
C17 C Uani 0.3262(5) 0.5621(4) 0.1411(2) 1.000 0.0290(19) . .
C18 C Uani 0.3505(5) 0.4679(3) 0.0756(2) 1.000 0.0267(17) . .
C19 C Uani 0.6380(4) 0.3667(3) 0.0514(2) 1.000 0.0247(17) . .
C20 C Uani 0.5906(5) 0.3407(4) 0.0876(2) 1.000 0.030(2) . .
C21 C Uani 0.5963(6) 0.2736(4) 0.0997(3) 1.000 0.037(3) . .
C22 C Uani 0.6487(6) 0.2319(4) 0.0754(3) 1.000 0.040(3) . .
C23 C Uani 0.6949(6) 0.2554(4) 0.0372(3) 1.000 0.040(2) . .
C24 C Uani 0.6888(5) 0.3225(4) 0.0258(3) 1.000 0.033(2) . .
C25 C Uani 0.7379(5) 0.4756(4) 0.0140(2) 1.000 0.0293(17) . .
C26 C Uani 0.7443(5) 0.5201(4) -0.0211(3) 1.000 0.036(2) . .
C27 C Uani 0.8285(6) 0.5389(5) -0.0363(3) 1.000 0.045(3) . .
C28 C Uani 0.9045(6) 0.5142(5) -0.0165(4) 1.000 0.054(3) . .
C29 C Uani 0.8979(6) 0.4697(5) 0.0192(3) 1.000 0.049(3) . .
C30 C Uani 0.8161(5) 0.4509(4) 0.0344(3) 1.000 0.037(2) . .
C31 C Uani 0.7071(4) 0.6244(3) 0.0745(2) 1.000 0.0247(17) . .
C32 C Uani 0.7039(4) 0.6690(4) 0.0384(2) 1.000 0.0280(17) . .
C33 C Uani 0.7815(5) 0.7012(4) 0.0248(2) 1.000 0.032(2) . .
C34 C Uani 0.8602(5) 0.6910(4) 0.0478(3) 1.000 0.039(2) . .
C35 C Uani 0.8631(5) 0.6466(4) 0.0842(3) 1.000 0.037(2) . .
C36 C Uani 0.7874(5) 0.6141(4) 0.0966(2) 1.000 0.0307(19) . .
C37 C Uani 0.6792(5) 0.7280(3) 0.1686(2) 1.000 0.0257(17) . .
C38 C Uani 0.6790(5) 0.7752(4) 0.1357(3) 1.000 0.036(2) . .
C39 C Uani 0.7536(6) 0.8155(4) 0.1297(3) 1.000 0.042(3) . .
C40 C Uani 0.8274(5) 0.8079(4) 0.1566(3) 1.000 0.045(3) . .
C41 C Uani 0.8290(5) 0.7590(4) 0.1896(3) 1.000 0.042(3) . .
C42 C Uani 0.7535(5) 0.7181(4) 0.1960(3) 1.000 0.037(2) . .
C43 C Uani 0.5785(5) 0.6608(3) 0.2373(2) 1.000 0.0257(17) . .
C44 C Uani 0.5835(5) 0.7179(4) 0.2659(2) 1.000 0.033(2) . .
C45 C Uani 0.5822(6) 0.7087(4) 0.3125(2) 1.000 0.041(3) . .
C46 C Uani 0.5759(6) 0.6459(5) 0.3309(3) 1.000 0.043(3) . .
C47 C Uani 0.5668(7) 0.5905(5) 0.3032(3) 1.000 0.048(3) . .
C48 C Uani 0.5693(5) 0.5982(4) 0.2564(2) 1.000 0.035(2) . .
C49 C Uani 0.3254(5) 0.6280(4) 0.2268(2) 1.000 0.0277(19) . .
C50 C Uani 0.3164(7) 0.5646(4) 0.2438(3) 1.000 0.047(3) . .
C51 C Uani 0.3179(8) 0.5536(5) 0.2910(3) 1.000 0.055(3) . .
C52 C Uani 0.3281(6) 0.6078(6) 0.3186(3) 1.000 0.051(3) . .
C53 C Uani 0.3368(7) 0.6713(5) 0.3015(3) 1.000 0.053(3) . .
C54 C Uani 0.3376(7) 0.6793(4) 0.2558(3) 1.000 0.046(3) . .
C55 C Uani 0.2186(5) 0.6820(3) 0.1545(2) 1.000 0.0260(17) . .
C56 C Uani 0.1438(5) 0.6635(4) 0.1781(3) 1.000 0.035(2) . .
C57 C Uani 0.0613(5) 0.6893(5) 0.1656(3) 1.000 0.044(3) . .
C58 C Uani 0.0543(5) 0.7337(4) 0.1303(3) 1.000 0.041(3) . .
C59 C Uani 0.1292(5) 0.7519(4) 0.1061(3) 1.000 0.038(2) . .
C60 C Uani 0.2120(5) 0.7274(4) 0.1189(3) 1.000 0.0300(19) . .
C61 C Uani 0.2446(4) 0.5844(3) 0.0545(2) 1.000 0.0223(17) . .
C62 C Uani 0.1639(5) 0.5617(3) 0.0710(3) 1.000 0.030(2) . .
C63 C Uani 0.0838(5) 0.5802(4) 0.0512(3) 1.000 0.036(2) . .
C64 C Uani 0.0853(5) 0.6240(4) 0.0146(3) 1.000 0.038(3) . .
C65 C Uani 0.1655(5) 0.6473(4) -0.0027(3) 1.000 0.033(2) . .
C66 C Uani 0.2459(5) 0.6277(4) 0.0182(2) 1.000 0.0280(17) . .
C67 C Uani 0.2774(5) 0.4432(3) -0.0120(2) 1.000 0.0243(17) . .
C68 C Uani 0.1990(5) 0.4137(4) 0.0010(2) 1.000 0.032(2) . .
C69 C Uani 0.1219(5) 0.4225(4) -0.0247(3) 1.000 0.036(2) . .
C70 C Uani 0.1236(5) 0.4605(4) -0.0634(3) 1.000 0.037(3) . .
C71 C Uani 0.2025(5) 0.4910(4) -0.0762(3) 1.000 0.036(3) . .
C72 C Uani 0.2793(5) 0.4818(4) -0.0506(3) 1.000 0.033(2) . .
C73 C Uani 0.3815(4) 0.3428(3) 0.0332(2) 1.000 0.0253(17) . .
C74 C Uani 0.3351(5) 0.3138(3) 0.0677(2) 1.000 0.0267(17) . .
C75 C Uani 0.3354(5) 0.2442(4) 0.0739(3) 1.000 0.032(2) . .
C76 C Uani 0.3856(6) 0.2045(4) 0.0450(3) 1.000 0.035(2) . .
C77 C Uani 0.4333(5) 0.2330(3) 0.0108(3) 1.000 0.034(2) . .
C78 C Uani 0.4314(5) 0.3019(3) 0.0045(2) 1.000 0.0290(19) . .
C79 C Uani 0.4839(11) 0.8750(6) 0.1791(4) 1.000 0.080(5) . .
Cl3 Cl Uani 0.6984(5) 0.5438(6) 0.6777(3) 1.000 0.248(5) . .
Cl4 Cl Uani 0.7245(5) 0.6723(3) 0.7193(4) 1.000 0.268(6) . .
C80 C Uani 0.759(3) 0.5953(10) 0.6914(10) 1.000 0.28(3) . .
Cl5 Cl Uani 0.6126(7) 0.0700(7) 0.7581(3) 1.000 0.269(7) . .
Cl6 Cl Uani 0.6536(4) 0.1128(3) 0.84715(17) 1.000 0.131(2) . .
C81 C Uani 0.6879(15) 0.1090(10) 0.7897(7) 1.000 0.129(9) . .
F1 F Uani 0.5982(9) 0.8767(6) 0.3359(4) 1.000 0.145(6) . .
F2 F Uani 0.5911(7) 0.9134(6) 0.2670(3) 1.000 0.119(4) . .
F3 F Uani 0.5144(5) 0.9584(3) 0.3256(3) 1.000 0.088(3) . .
F4 F Uani 0.4784(5) 0.8567(3) 0.2973(3) 1.000 0.084(3) . .
B1 B Uani 0.5366(11) 0.9071(6) 0.3019(4) 1.000 0.065(4) . .
H1 H Uiso 0.46090 0.19850 -0.15440 1.000 0.0610 calc R
H2 H Uiso 0.45540 0.28240 -0.21870 1.000 0.0720 calc R
H3 H Uiso 0.38430 0.38660 -0.19040 1.000 0.0660 calc R
H4 H Uiso 0.34590 0.37120 -0.10860 1.000 0.0620 calc R
H5 H Uiso 0.39180 0.25450 -0.08680 1.000 0.0560 calc R
H8 H Uiso 0.78040 0.50170 -0.13640 1.000 0.0680 calc R
H9 H Uiso 0.73980 0.47990 -0.21750 1.000 0.0720 calc R
H10 H Uiso 0.60840 0.55290 -0.23650 1.000 0.0790 calc R
H11 H Uiso 0.56500 0.61590 -0.16610 1.000 0.0690 calc R
H12 H Uiso 0.67210 0.58400 -0.10490 1.000 0.0620 calc R
H15A H Uiso 0.58380 0.47230 0.10960 1.000 0.0300 calc R
H15B H Uiso 0.68540 0.48750 0.10440 1.000 0.0300 calc R
H16A H Uiso 0.56650 0.56000 0.16780 1.000 0.0340 calc R
H16B H Uiso 0.66700 0.58070 0.16520 1.000 0.0340 calc R
H17A H Uiso 0.36950 0.53420 0.15650 1.000 0.0350 calc R
H17B H Uiso 0.26770 0.54280 0.14630 1.000 0.0350 calc R
H18A H Uiso 0.39200 0.45050 0.09770 1.000 0.0320 calc R
H18B H Uiso 0.29160 0.45170 0.08360 1.000 0.0320 calc R
H20 H Uiso 0.55390 0.36900 0.10420 1.000 0.0360 calc R
H21 H Uiso 0.56440 0.25740 0.12420 1.000 0.0450 calc R
H22 H Uiso 0.65440 0.18740 0.08400 1.000 0.0480 calc R
H23 H Uiso 0.72890 0.22620 0.01990 1.000 0.0480 calc R
H24 H Uiso 0.71910 0.33830 0.00060 1.000 0.0390 calc R
H26 H Uiso 0.69320 0.53750 -0.03440 1.000 0.0440 calc R
H27 H Uiso 0.83340 0.56860 -0.06030 1.000 0.0550 calc R
H28 H Uiso 0.96020 0.52730 -0.02700 1.000 0.0650 calc R
H29 H Uiso 0.94920 0.45270 0.03260 1.000 0.0580 calc R
H30 H Uiso 0.81180 0.42150 0.05860 1.000 0.0450 calc R
H32 H Uiso 0.65040 0.67700 0.02350 1.000 0.0330 calc R
H33 H Uiso 0.78030 0.72980 0.00000 1.000 0.0390 calc R
H34 H Uiso 0.91150 0.71370 0.03910 1.000 0.0460 calc R
H35 H Uiso 0.91610 0.63950 0.09970 1.000 0.0450 calc R
H36 H Uiso 0.78950 0.58410 0.12050 1.000 0.0370 calc R
H38 H Uiso 0.62930 0.78050 0.11730 1.000 0.0430 calc R
H39 H Uiso 0.75360 0.84790 0.10720 1.000 0.0510 calc R
H40 H Uiso 0.87650 0.83560 0.15260 1.000 0.0540 calc R
H41 H Uiso 0.87940 0.75330 0.20740 1.000 0.0500 calc R
H42 H Uiso 0.75320 0.68520 0.21810 1.000 0.0440 calc R
H44 H Uiso 0.58760 0.76060 0.25370 1.000 0.0390 calc R
H45 H Uiso 0.58560 0.74580 0.33130 1.000 0.0490 calc R
H46 H Uiso 0.57770 0.64060 0.36200 1.000 0.0520 calc R
H47 H Uiso 0.55910 0.54830 0.31570 1.000 0.0570 calc R
H48 H Uiso 0.56480 0.56070 0.23800 1.000 0.0420 calc R
H50 H Uiso 0.30920 0.52860 0.22430 1.000 0.0570 calc R
H51 H Uiso 0.31210 0.51070 0.30280 1.000 0.0650 calc R
H52 H Uiso 0.32900 0.60150 0.34960 1.000 0.0620 calc R
H53 H Uiso 0.34210 0.70810 0.32060 1.000 0.0640 calc R
H54 H Uiso 0.34700 0.72190 0.24410 1.000 0.0550 calc R
H56 H Uiso 0.14820 0.63390 0.20220 1.000 0.0420 calc R
H57 H Uiso 0.01040 0.67650 0.18120 1.000 0.0530 calc R
H58 H Uiso -0.00100 0.75150 0.12270 1.000 0.0500 calc R
H59 H Uiso 0.12420 0.78040 0.08140 1.000 0.0460 calc R
H60 H Uiso 0.26300 0.74110 0.10370 1.000 0.0360 calc R
H62 H Uiso 0.16330 0.53340 0.09580 1.000 0.0370 calc R
H63 H Uiso 0.03000 0.56380 0.06220 1.000 0.0430 calc R
H64 H Uiso 0.03190 0.63770 0.00160 1.000 0.0450 calc R
H65 H Uiso 0.16620 0.67530 -0.02770 1.000 0.0400 calc R
H66 H Uiso 0.30000 0.64410 0.00760 1.000 0.0340 calc R
H68 H Uiso 0.19710 0.38770 0.02690 1.000 0.0380 calc R
H69 H Uiso 0.06890 0.40260 -0.01550 1.000 0.0430 calc R
H70 H Uiso 0.07240 0.46550 -0.08070 1.000 0.0450 calc R
H71 H Uiso 0.20410 0.51770 -0.10180 1.000 0.0430 calc R
H72 H Uiso 0.33240 0.50170 -0.05960 1.000 0.0390 calc R
H74 H Uiso 0.30290 0.34060 0.08740 1.000 0.0320 calc R
H75 H Uiso 0.30240 0.22490 0.09700 1.000 0.0380 calc R
H76 H Uiso 0.38660 0.15840 0.04890 1.000 0.0420 calc R
H77 H Uiso 0.46710 0.20620 -0.00830 1.000 0.0410 calc R
H78 H Uiso 0.46350 0.32100 -0.01900 1.000 0.0350 calc R
H79A H Uiso 0.52710 0.83880 0.17900 1.000 0.0960 calc R
H79B H Uiso 0.49330 0.90080 0.20630 1.000 0.0960 calc R
H80A H Uiso 0.79120 0.60870 0.66450 1.000 0.3310 calc R
H80B H Uiso 0.80220 0.57420 0.71110 1.000 0.3310 calc R
H81A H Uiso 0.69660 0.15400 0.77830 1.000 0.1550 calc R
H81B H Uiso 0.74440 0.08560 0.78760 1.000 0.1550 calc R

loop_
_atom_type_symbol
_atom_type_description
_atom_type_scat_dispersion_real
_atom_type_scat_dispersion_imag
_atom_type_scat_source
P P 0.2955 0.4335 'International Tables Vol C Tables 4.2.6.8 and 6.1.1.4'
O O 0.0492 0.0322 'International Tables Vol C Tables 4.2.6.8 and 6.1.1.4'
Mo Mo -0.0483 2.7339 'International Tables Vol C Tables 4.2.6.8 and 6.1.1.4'
I I -0.3257 6.8362 'International Tables Vol C Tables 4.2.6.8 and 6.1.1.4'
F F 0.0727 0.0534 'International Tables Vol C Tables 4.2.6.8 and 6.1.1.4'
Cu Cu -1.9646 0.5888 'International Tables Vol C Tables 4.2.6.8 and 6.1.1.4'
Cl Cl 0.3639 0.7018 'International Tables Vol C Tables 4.2.6.8 and 6.1.1.4'
B B 0.0090 0.0039 'International Tables Vol C Tables 4.2.6.8 and 6.1.1.4'
H H 0.0000 0.0000 'International Tables Vol C Tables 4.2.6.8 and 6.1.1.4'
C C 0.0181 0.0091 'International Tables Vol C Tables 4.2.6.8 and 6.1.1.4'

loop_
_geom_angle_atom_site_label_1
_geom_angle_atom_site_label_2
_geom_angle_atom_site_label_3
_geom_angle
_geom_angle_publ_flag
Cu1 I1 Cu2 71.56(3) yes
Cu2 I2 Cu3 82.26(3) yes
P1 Mo1 P2 48.97(6) yes
P1 Mo1 C1 141.7(2) yes
P1 Mo1 C2 138.8(3) yes
P1 Mo1 C3 103.9(3) yes
P1 Mo1 C4 86.6(2) yes
P1 Mo1 C5 105.8(2) yes
P1 Mo1 C6 91.7(2) yes
P1 Mo1 C7 123.6(3) yes
P2 Mo1 C1 159.8(2) yes
P2 Mo1 C2 155.5(3) yes
P2 Mo1 C3 140.8(3) yes
P2 Mo1 C4 135.5(2) yes
P2 Mo1 C5 144.9(2) yes
P2 Mo1 C6 75.8(2) yes
P2 Mo1 C7 76.0(3) yes
C1 Mo1 C2 36.4(4) yes
C1 Mo1 C3 59.3(4) yes
C1 Mo1 C4 59.7(3) yes
C1 Mo1 C5 35.9(3) yes
C1 Mo1 C6 85.8(3) yes
C1 Mo1 C7 94.3(4) yes
C2 Mo1 C3 34.9(4) yes
C2 Mo1 C4 58.9(3) yes
C2 Mo1 C5 59.4(3) yes
C2 Mo1 C6 120.6(4) yes
C2 Mo1 C7 86.8(4) yes
C3 Mo1 C4 35.1(3) yes
C3 Mo1 C5 58.5(3) yes
C3 Mo1 C6 140.3(3) yes
C3 Mo1 C7 114.0(4) yes
C4 Mo1 C5 35.4(3) yes
C4 Mo1 C6 112.5(3) yes
C4 Mo1 C7 145.7(4) yes
C5 Mo1 C6 82.2(3) yes
C5 Mo1 C7 129.1(4) yes
C6 Mo1 C7 84.9(4) yes
P1 Mo2 P2 49.24(6) yes
P1 Mo2 C8 111.7(3) yes
P1 Mo2 C9 144.8(3) yes
P1 Mo2 C10 158.3(3) yes
P1 Mo2 C11 122.5(2) yes
P1 Mo2 C12 101.6(2) yes
P1 Mo2 C13 73.4(3) yes
P1 Mo2 C14 117.1(3) yes
P2 Mo2 C8 79.9(3) yes
P2 Mo2 C9 100.7(3) yes
P2 Mo2 C10 135.6(3) yes
P2 Mo2 C11 131.1(3) yes
P2 Mo2 C12 96.0(2) yes
P2 Mo2 C13 121.8(3) yes
P2 Mo2 C14 106.1(3) yes
C8 Mo2 C9 35.3(4) yes
C8 Mo2 C10 58.6(4) yes
C8 Mo2 C11 58.1(4) yes
C8 Mo2 C12 34.4(4) yes
C8 Mo2 C13 139.2(3) yes
C8 Mo2 C14 118.8(4) yes
C9 Mo2 C10 35.6(4) yes
C9 Mo2 C11 59.3(4) yes
C9 Mo2 C12 58.6(4) yes
C9 Mo2 C13 136.7(4) yes
C9 Mo2 C14 85.7(4) yes
C10 Mo2 C11 36.0(4) yes
C10 Mo2 C12 58.9(3) yes
C10 Mo2 C13 101.1(4) yes
C10 Mo2 C14 83.3(4) yes
C11 Mo2 C12 35.1(3) yes
C11 Mo2 C13 84.4(4) yes
C11 Mo2 C14 115.1(4) yes
C12 Mo2 C13 105.3(3) yes
C12 Mo2 C14 141.1(4) yes
C13 Mo2 C14 89.9(4) yes
I1 Cu1 Cl1 89.91(7) yes
I1 Cu1 P5 118.12(6) yes
I1 Cu1 P6 119.91(6) yes
Cl1 Cu1 P5 108.81(8) yes
Cl1 Cu1 P6 92.43(8) yes
P5 Cu1 P6 117.55(8) yes
I1 Cu2 I2 99.57(3) yes
I1 Cu2 P4 108.45(5) yes
I1 Cu2 P7 111.56(5) yes
I2 Cu2 P4 109.75(5) yes
I2 Cu2 P7 108.31(5) yes
P4 Cu2 P7 117.68(7) yes
I2 Cu3 P1 100.40(5) yes
I2 Cu3 P3 111.59(6) yes
I2 Cu3 P8 111.11(5) yes
P1 Cu3 P3 108.25(7) yes
P1 Cu3 P8 113.10(7) yes
P3 Cu3 P8 111.85(7) yes
Cu1 Cl1 C79 91.8(4) yes
Mo1 P1 Mo2 75.25(5) yes
Mo1 P1 Cu3 148.62(8) yes
Mo1 P1 P2 66.39(7) yes
Mo2 P1 Cu3 135.53(8) yes
Mo2 P1 P2 64.70(7) yes
Cu3 P1 P2 126.19(10) yes
Mo1 P2 Mo2 75.12(6) yes
Mo1 P2 P1 64.65(7) yes
Mo2 P2 P1 66.07(7) yes
Cu3 P3 C15 117.6(2) yes
Cu3 P3 C19 112.7(2) yes
Cu3 P3 C25 118.6(2) yes
C15 P3 C19 100.3(3) yes
C15 P3 C25 101.7(3) yes
C19 P3 C25 103.5(3) yes
Cu2 P4 C15 113.8(2) yes
Cu2 P4 C16 116.8(2) yes
Cu2 P4 C31 119.1(2) yes
C15 P4 C16 95.7(3) yes
C15 P4 C31 104.7(3) yes
C16 P4 C31 103.7(3) yes
Cu1 P5 C16 103.8(2) yes
Cu1 P5 C37 121.4(2) yes
Cu1 P5 C43 118.5(2) yes
C16 P5 C37 106.1(3) yes
C16 P5 C43 101.5(3) yes
C37 P5 C43 103.3(3) yes
Cu1 P6 C17 109.3(2) yes
Cu1 P6 C49 115.2(3) yes
Cu1 P6 C55 119.5(2) yes
C17 P6 C49 102.2(3) yes
C17 P6 C55 104.8(3) yes
C49 P6 C55 104.0(3) yes
Cu2 P7 C17 115.3(2) yes
Cu2 P7 C18 116.7(2) yes
Cu2 P7 C61 118.5(2) yes
C17 P7 C18 95.5(3) yes
C17 P7 C61 103.8(3) yes
C18 P7 C61 103.9(3) yes
Cu3 P8 C18 115.4(2) yes
Cu3 P8 C67 117.5(2) yes
Cu3 P8 C73 114.6(2) yes
C18 P8 C67 103.0(3) yes
C18 P8 C73 101.0(3) yes
C67 P8 C73 103.2(3) yes
Mo1 C1 C2 72.4(6) yes
Mo1 C1 C5 72.9(5) yes
C2 C1 C5 106.6(9) no
Mo1 C2 C1 71.2(5) yes
Mo1 C2 C3 74.1(6) yes
C1 C2 C3 108.2(8) no
Mo1 C3 C2 71.0(6) yes
Mo1 C3 C4 72.8(5) yes
C2 C3 C4 109.2(9) no
Mo1 C4 C3 72.2(5) yes
Mo1 C4 C5 70.7(5) yes
C3 C4 C5 106.9(8) no
Mo1 C5 C1 71.2(5) yes
Mo1 C5 C4 74.0(5) yes
C1 C5 C4 109.1(8) no
Mo1 C6 O1 173.2(7) yes
Mo1 C7 O2 177.4(9) yes
Mo2 C8 C9 70.3(6) yes
Mo2 C8 C12 72.7(6) yes
C9 C8 C12 108.6(9) no
Mo2 C9 C8 74.4(6) yes
Mo2 C9 C10 71.4(6) yes
C8 C9 C10 107.5(9) no
Mo2 C10 C9 73.0(6) yes
Mo2 C10 C11 72.8(6) yes
C9 C10 C11 107.8(9) no
Mo2 C11 C10 71.2(6) yes
Mo2 C11 C12 74.5(6) yes
C10 C11 C12 108.0(9) no
Mo2 C12 C8 73.0(6) yes
Mo2 C12 C11 70.5(6) yes
C8 C12 C11 108.1(9) no
Mo2 C13 O3 177.5(8) yes
Mo2 C14 O4 168.9(9) yes
P3 C15 P4 117.0(3) yes
P4 C16 P5 114.6(3) yes
P6 C17 P7 114.5(4) yes
P7 C18 P8 116.5(3) yes
P3 C19 C20 121.3(5) yes
P3 C19 C24 120.8(5) yes
C20 C19 C24 117.7(6) no
C19 C20 C21 121.9(7) no
C20 C21 C22 119.4(8) no
C21 C22 C23 120.6(8) no
C22 C23 C24 119.1(8) no
C19 C24 C23 121.1(8) no
P3 C25 C26 118.3(6) yes
P3 C25 C30 122.0(5) yes
C26 C25 C30 119.7(7) no
C25 C26 C27 119.0(7) no
C26 C27 C28 121.1(9) no
C27 C28 C29 119.9(9) no
C28 C29 C30 119.7(8) no
C25 C30 C29 120.7(8) no
P4 C31 C32 118.4(5) yes
P4 C31 C36 122.3(5) yes
C32 C31 C36 119.3(6) no
C31 C32 C33 119.4(6) no
C32 C33 C34 120.3(7) no
C33 C34 C35 120.2(7) no
C34 C35 C36 119.1(7) no
C31 C36 C35 121.7(7) no
P5 C37 C38 119.1(6) yes
P5 C37 C42 119.5(5) yes
C38 C37 C42 121.4(7) no
C37 C38 C39 119.5(7) no
C38 C39 C40 120.7(8) no
C39 C40 C41 120.3(7) no
C40 C41 C42 119.4(7) no
C37 C42 C41 118.8(7) no
P5 C43 C44 117.1(5) yes
P5 C43 C48 123.8(5) yes
C44 C43 C48 119.1(6) no
C43 C44 C45 119.0(7) no
C44 C45 C46 121.1(7) no
C45 C46 C47 120.0(8) no
C46 C47 C48 120.0(9) no
C43 C48 C47 120.7(7) no
P6 C49 C50 123.4(6) yes
P6 C49 C54 117.8(6) yes
C50 C49 C54 118.7(7) no
C49 C50 C51 120.4(8) no
C50 C51 C52 118.1(9) no
C51 C52 C53 121.4(9) no
C52 C53 C54 118.5(9) no
C49 C54 C53 122.9(8) no
P6 C55 C56 122.3(5) yes
P6 C55 C60 117.4(5) yes
C56 C55 C60 120.2(7) no
C55 C56 C57 119.4(8) no
C56 C57 C58 120.7(7) no
C57 C58 C59 120.2(7) no
C58 C59 C60 119.5(8) no
C55 C60 C59 120.0(7) no
P7 C61 C62 121.6(5) yes
P7 C61 C66 118.8(5) yes
C62 C61 C66 119.6(6) no
C61 C62 C63 121.3(7) no
C62 C63 C64 118.9(7) no
C63 C64 C65 120.8(7) no
C64 C65 C66 119.0(8) no
C61 C66 C65 120.3(7) no
P8 C67 C68 121.7(5) yes
P8 C67 C72 118.8(6) yes
C68 C67 C72 119.4(7) no
C67 C68 C69 120.1(6) no
C68 C69 C70 120.7(7) no
C69 C70 C71 119.2(7) no
C70 C71 C72 119.9(8) no
C67 C72 C71 120.7(7) no
P8 C73 C74 124.3(5) yes
P8 C73 C78 116.9(4) yes
C74 C73 C78 118.8(6) no
C73 C74 C75 121.1(6) no
C74 C75 C76 119.1(7) no
C75 C76 C77 120.3(7) no
C76 C77 C78 120.1(7) no
C73 C78 C77 120.5(6) no
Cl1 C79 Cl2 114.1(8) yes
Mo1 C1 H1 120.00 no
C2 C1 H1 127.00 no
C5 C1 H1 127.00 no
Mo1 C2 H2 121.00 no
C1 C2 H2 126.00 no
C3 C2 H2 126.00 no
Mo1 C3 H3 123.00 no
C2 C3 H3 125.00 no
C4 C3 H3 125.00 no
Mo1 C4 H4 122.00 no
C3 C4 H4 127.00 no
C5 C4 H4 126.00 no
Mo1 C5 H5 121.00 no
C1 C5 H5 125.00 no
C4 C5 H5 125.00 no
Mo2 C8 H8 123.00 no
C9 C8 H8 126.00 no
C12 C8 H8 126.00 no
Mo2 C9 H9 120.00 no
C8 C9 H9 126.00 no
C10 C9 H9 126.00 no
Mo2 C10 H10 120.00 no
C9 C10 H10 126.00 no
C11 C10 H10 126.00 no
Mo2 C11 H11 120.00 no
C10 C11 H11 126.00 no
C12 C11 H11 126.00 no
Mo2 C12 H12 122.00 no
C8 C12 H12 126.00 no
C11 C12 H12 126.00 no
P3 C15 H15A 108.00 no
P3 C15 H15B 108.00 no
P4 C15 H15A 108.00 no
P4 C15 H15B 108.00 no
H15A C15 H15B 107.00 no
P4 C16 H16A 109.00 no
P4 C16 H16B 109.00 no
P5 C16 H16A 109.00 no
P5 C16 H16B 109.00 no
H16A C16 H16B 108.00 no
P6 C17 H17A 109.00 no
P6 C17 H17B 109.00 no
P7 C17 H17A 109.00 no
P7 C17 H17B 109.00 no
H17A C17 H17B 108.00 no
P7 C18 H18A 108.00 no
P7 C18 H18B 108.00 no
P8 C18 H18A 108.00 no
P8 C18 H18B 108.00 no
H18A C18 H18B 107.00 no
C19 C20 H20 119.00 no
C21 C20 H20 119.00 no
C20 C21 H21 120.00 no
C22 C21 H21 120.00 no
C21 C22 H22 120.00 no
C23 C22 H22 120.00 no
C22 C23 H23 120.00 no
C24 C23 H23 121.00 no
C19 C24 H24 119.00 no
C23 C24 H24 119.00 no
C25 C26 H26 120.00 no
C27 C26 H26 121.00 no
C26 C27 H27 119.00 no
C28 C27 H27 119.00 no
C27 C28 H28 120.00 no
C29 C28 H28 120.00 no
C28 C29 H29 120.00 no
C30 C29 H29 120.00 no
C25 C30 H30 120.00 no
C29 C30 H30 120.00 no
C31 C32 H32 120.00 no
C33 C32 H32 120.00 no
C32 C33 H33 120.00 no
C34 C33 H33 120.00 no
C33 C34 H34 120.00 no
C35 C34 H34 120.00 no
C34 C35 H35 120.00 no
C36 C35 H35 120.00 no
C31 C36 H36 119.00 no
C35 C36 H36 119.00 no
C37 C38 H38 120.00 no
C39 C38 H38 120.00 no
C38 C39 H39 120.00 no
C40 C39 H39 120.00 no
C39 C40 H40 120.00 no
C41 C40 H40 120.00 no
C40 C41 H41 120.00 no
C42 C41 H41 120.00 no
C37 C42 H42 121.00 no
C41 C42 H42 121.00 no
C43 C44 H44 120.00 no
C45 C44 H44 121.00 no
C44 C45 H45 119.00 no
C46 C45 H45 120.00 no
C45 C46 H46 120.00 no
C47 C46 H46 120.00 no
C46 C47 H47 120.00 no
C48 C47 H47 120.00 no
C43 C48 H48 120.00 no
C47 C48 H48 120.00 no
C49 C50 H50 120.00 no
C51 C50 H50 120.00 no
C50 C51 H51 121.00 no
C52 C51 H51 121.00 no
C51 C52 H52 119.00 no
C53 C52 H52 119.00 no
C52 C53 H53 121.00 no
C54 C53 H53 121.00 no
C49 C54 H54 118.00 no
C53 C54 H54 119.00 no
C55 C56 H56 120.00 no
C57 C56 H56 120.00 no
C56 C57 H57 120.00 no
C58 C57 H57 120.00 no
C57 C58 H58 120.00 no
C59 C58 H58 120.00 no
C58 C59 H59 120.00 no
C60 C59 H59 120.00 no
C55 C60 H60 120.00 no
C59 C60 H60 120.00 no
C61 C62 H62 119.00 no
C63 C62 H62 119.00 no
C62 C63 H63 121.00 no
C64 C63 H63 121.00 no
C63 C64 H64 120.00 no
C65 C64 H64 120.00 no
C64 C65 H65 120.00 no
C66 C65 H65 121.00 no
C61 C66 H66 120.00 no
C65 C66 H66 120.00 no
C67 C68 H68 120.00 no
C69 C68 H68 120.00 no
C68 C69 H69 120.00 no
C70 C69 H69 120.00 no
C69 C70 H70 120.00 no
C71 C70 H70 120.00 no
C70 C71 H71 120.00 no
C72 C71 H71 120.00 no
C67 C72 H72 120.00 no
C71 C72 H72 120.00 no
C73 C74 H74 120.00 no
C75 C74 H74 119.00 no
C74 C75 H75 120.00 no
C76 C75 H75 120.00 no
C75 C76 H76 120.00 no
C77 C76 H76 120.00 no
C76 C77 H77 120.00 no
C78 C77 H77 120.00 no
C73 C78 H78 120.00 no
C77 C78 H78 120.00 no
Cl1 C79 H79A 109.00 no
Cl1 C79 H79B 109.00 no
Cl2 C79 H79A 109.00 no
Cl2 C79 H79B 109.00 no
H79A C79 H79B 108.00 no
Cl3 C80 Cl4 124(3) yes
Cl3 C80 H80A 106.00 no
Cl3 C80 H80B 106.00 no
Cl4 C80 H80A 106.00 no
Cl4 C80 H80B 106.00 no
H80A C80 H80B 107.00 no
Cl5 C81 Cl6 111.4(13) yes
Cl5 C81 H81A 109.00 no
Cl5 C81 H81B 109.00 no
Cl6 C81 H81A 109.00 no
Cl6 C81 H81B 110.00 no
H81A C81 H81B 108.00 no
F1 B1 F2 100.7(12) yes
F1 B1 F3 96.5(10) yes
F1 B1 F4 99.5(9) yes
F2 B1 F3 120.8(11) yes
F2 B1 F4 113.1(10) yes
F3 B1 F4 119.1(13) yes

loop_
_geom_bond_atom_site_label_1
_geom_bond_atom_site_label_2
_geom_bond_distance
_geom_bond_publ_flag
I1 Cu1 2.5271(13) yes
I1 Cu2 2.7105(11) yes
I2 Cu2 2.7006(10) yes
I2 Cu3 2.6488(11) yes
Mo1 P1 2.4964(18) yes
Mo1 P2 2.531(2) yes
Mo1 C1 2.300(10) yes
Mo1 C2 2.316(10) yes
Mo1 C3 2.357(9) yes
Mo1 C4 2.365(9) yes
Mo1 C5 2.322(9) yes
Mo1 C6 2.000(8) yes
Mo1 C7 2.028(10) yes
Mo2 P1 2.5147(17) yes
Mo2 P2 2.487(2) yes
Mo2 C8 2.381(10) yes
Mo2 C9 2.327(12) yes
Mo2 C10 2.306(11) yes
Mo2 C11 2.326(10) yes
Mo2 C12 2.378(10) yes
Mo2 C13 1.982(10) yes
Mo2 C14 1.976(9) yes
Cu1 Cl1 3.215(4) yes
Cu1 P5 2.230(2) yes
Cu1 P6 2.228(2) yes
Cu2 P4 2.2535(19) yes
Cu2 P7 2.2561(18) yes
Cu3 P1 2.3582(18) yes
Cu3 P3 2.2669(17) yes
Cu3 P8 2.2668(18) yes
Cl1 C79 1.707(16) yes
Cl2 C79 1.743(12) yes
Cl3 C80 1.43(4) yes
Cl4 C80 1.82(3) yes
Cl5 C81 1.66(2) yes
Cl6 C81 1.79(2) yes
P1 P2 2.084(3) yes
P3 C15 1.848(6) yes
P3 C25 1.825(8) yes
P3 C19 1.825(6) yes
P4 C15 1.837(6) yes
P4 C16 1.860(6) yes
P4 C31 1.819(6) yes
P5 C37 1.843(7) yes
P5 C16 1.843(6) yes
P5 C43 1.820(6) yes
P6 C17 1.849(8) yes
P6 C55 1.832(7) yes
P6 C49 1.835(6) yes
P7 C17 1.845(6) yes
P7 C61 1.820(6) yes
P7 C18 1.848(6) yes
P8 C67 1.827(7) yes
P8 C18 1.837(6) yes
P8 C73 1.841(6) yes
F1 B1 1.498(19) yes
F2 B1 1.326(17) yes
F3 B1 1.288(14) yes
F4 B1 1.340(16) yes
O1 C6 1.143(10) yes
O2 C7 1.093(13) yes
O3 C13 1.153(13) yes
O4 C14 1.144(11) yes
C1 C5 1.426(13) no
C1 C2 1.443(14) no
C2 C3 1.403(16) no
C3 C4 1.423(13) no
C4 C5 1.424(14) no
C8 C12 1.405(15) no
C8 C9 1.429(17) no
C9 C10 1.417(16) no
C10 C11 1.431(14) no
C11 C12 1.417(14) no
C19 C24 1.393(10) no
C19 C20 1.390(9) no
C20 C21 1.391(11) no
C21 C22 1.354(12) no
C22 C23 1.410(12) no
C23 C24 1.386(11) no
C25 C30 1.410(11) no
C25 C26 1.374(11) no
C26 C27 1.393(12) no
C27 C28 1.374(13) no
C28 C29 1.388(15) no
C29 C30 1.360(12) no
C31 C36 1.387(9) no
C31 C32 1.396(9) no
C32 C33 1.390(10) no
C33 C34 1.379(11) no
C34 C35 1.400(12) no
C35 C36 1.359(11) no
C37 C42 1.394(11) no
C37 C38 1.359(10) no
C38 C39 1.390(12) no
C39 C40 1.374(12) no
C40 C41 1.385(12) no
C41 C42 1.409(11) no
C43 C44 1.425(9) no
C43 C48 1.381(10) no
C44 C45 1.397(8) no
C45 C46 1.372(12) no
C46 C47 1.386(14) no
C47 C48 1.400(11) no
C49 C50 1.371(11) no
C49 C54 1.352(11) no
C50 C51 1.420(13) no
C51 C52 1.367(15) no
C52 C53 1.373(15) no
C53 C54 1.367(13) no
C55 C60 1.397(10) no
C55 C56 1.374(11) no
C56 C57 1.391(11) no
C57 C58 1.378(13) no
C58 C59 1.383(11) no
C59 C60 1.388(11) no
C61 C66 1.383(9) no
C61 C62 1.382(10) no
C62 C63 1.388(11) no
C63 C64 1.396(12) no
C64 C65 1.389(11) no
C65 C66 1.412(11) no
C67 C72 1.383(10) no
C67 C68 1.371(10) no
C68 C69 1.397(11) no
C69 C70 1.378(12) no
C70 C71 1.384(11) no
C71 C72 1.393(11) no
C73 C78 1.398(9) no
C73 C74 1.368(9) no
C74 C75 1.403(10) no
C75 C76 1.391(12) no
C76 C77 1.367(12) no
C77 C78 1.390(9) no
C1 H1 0.9300 no
C2 H2 0.9300 no
C3 H3 0.9300 no
C4 H4 0.9300 no
C5 H5 0.9300 no
C8 H8 0.9300 no
C9 H9 0.9300 no
C10 H10 0.9300 no
C11 H11 0.9300 no
C12 H12 0.9300 no
C15 H15B 0.9700 no
C15 H15A 0.9700 no
C16 H16A 0.9700 no
C16 H16B 0.9700 no
C17 H17B 0.9700 no
C17 H17A 0.9700 no
C18 H18A 0.9700 no
C18 H18B 0.9700 no
C20 H20 0.9300 no
C21 H21 0.9300 no
C22 H22 0.9300 no
C23 H23 0.9300 no
C24 H24 0.9300 no
C26 H26 0.9300 no
C27 H27 0.9300 no
C28 H28 0.9300 no
C29 H29 0.9300 no
C30 H30 0.9300 no
C32 H32 0.9300 no
C33 H33 0.9300 no
C34 H34 0.9300 no
C35 H35 0.9300 no
C36 H36 0.9300 no
C38 H38 0.9300 no
C39 H39 0.9300 no
C40 H40 0.9300 no
C41 H41 0.9300 no
C42 H42 0.9300 no
C44 H44 0.9300 no
C45 H45 0.9300 no
C46 H46 0.9300 no
C47 H47 0.9300 no
C48 H48 0.9300 no
C50 H50 0.9300 no
C51 H51 0.9300 no
C52 H52 0.9300 no
C53 H53 0.9300 no
C54 H54 0.9300 no
C56 H56 0.9300 no
C57 H57 0.9300 no
C58 H58 0.9300 no
C59 H59 0.9300 no
C60 H60 0.9300 no
C62 H62 0.9300 no
C63 H63 0.9300 no
C64 H64 0.9300 no
C65 H65 0.9300 no
C66 H66 0.9300 no
C68 H68 0.9300 no
C69 H69 0.9300 no
C70 H70 0.9300 no
C71 H71 0.9300 no
C72 H72 0.9300 no
C74 H74 0.9300 no
C75 H75 0.9300 no
C76 H76 0.9300 no
C77 H77 0.9300 no
C78 H78 0.9300 no
C79 H79B 0.9700 no
C79 H79A 0.9700 no
C80 H80A 0.9700 no
C80 H80B 0.9700 no
C81 H81A 0.9700 no
C81 H81B 0.9700 no

loop_
_geom_contact_atom_site_label_1
_geom_contact_atom_site_label_2
_geom_contact_distance
_geom_contact_site_symmetry_2
_geom_contact_publ_flag
I1 I2 4.1321(6) . no
I1 C34 3.828(9) 3_465 no
I1 C33 3.860(7) 3_465 no
I2 P1 3.8514(18) . no
I2 I1 4.1321(6) . no
I1 H33 3.2900 3_465 no
I1 H34 3.2400 3_465 no
I1 H64 3.2100 3_565 no
I1 H38 3.1000 . no
I1 H60 3.1300 . no
I2 H26 3.2700 . no
I2 H32 3.2500 . no
I2 H66 3.2200 . no
I2 H72 3.2200 . no
Mo1 O4 3.583(7) . no
Mo1 H78 3.5700 . no
Mo2 H3 3.6600 . no
Cu1 Cl1 3.215(4) . no
Cl1 C8 3.610(11) 3_465 no
Cl2 C70 3.549(9) 3_565 no
Cl3 C10 3.506(13) 1_556 no
Cl4 C2 3.457(13) 4_655 no
Cl4 C54 3.496(11) 3_566 no
Cl4 C53 3.604(12) 3_566 no
Cl4 C10 3.508(14) 1_556 no
Cl4 C1 3.423(13) 4_655 no
Cl1 H54 3.0800 . no
Cl2 H47 3.0300 4_655 no
Cl2 H70 2.8500 3_565 no
Cl3 H36 3.0700 2_665 no
Cl3 H15B 2.8600 2_665 no
Cl3 H10 2.8900 1_556 no
Cl4 H54 3.0000 3_566 no
Cl6 H74 3.1100 3_556 no
P1 C4 3.335(9) . no
P1 C13 2.722(9) . no
P1 P3 3.748(2) . no
P1 O3 3.441(8) . no
P1 I2 3.8514(18) . no
P1 C6 3.245(8) . no
P2 C6 2.813(8) . no
P2 C12 3.617(10) . no
P2 C8 3.126(11) . no
P2 C7 2.835(10) . no
P2 C14 3.580(10) . no
P3 P8 3.755(2) . no
P3 P1 3.748(2) . no
P8 P3 3.755(2) . no
P1 H78 3.0400 . no
P2 H8 2.9600 . no
P2 H75 3.1600 3_555 no
F1 C74 3.284(14) 4_655 no
F1 C18 3.291(13) 4_655 no
F2 C79 3.162(16) . no
F2 C50 3.340(14) 4_655 no
F3 C17 3.315(10) 4_655 no
F3 C16 3.292(9) 4_655 no
F3 C15 3.348(10) 4_655 no
F4 C44 3.324(10) . no
F1 H74 2.8100 4_655 no
F1 H18A 2.4700 4_655 no
F1 H81B 2.8600 2_664 no
F1 H45 2.6300 . no
F2 H79B 2.3400 . no
F2 H81B 2.5400 2_664 no
F2 H50 2.7600 4_655 no
F3 H18A 2.6800 4_655 no
F3 H15A 2.4400 4_655 no
F3 H16A 2.3700 4_655 no
F3 H17A 2.3700 4_655 no
F4 H44 2.8400 . no
F4 H79B 2.8500 . no
O1 C23 3.339(11) . no
O2 C14 3.414(13) . no
O2 C42 3.357(11) 2_664 no
O3 C72 3.344(12) . no
O4 C7 3.175(13) . no
O4 C2 3.199(14) . no
O4 C3 3.270(13) . no
O4 Mo1 3.583(7) . no
O1 H68 2.9000 3_555 no
O1 H77 2.7100 . no
O2 H81A 2.6500 1_554 no
O2 H42 2.8200 2_664 no
O3 H72 2.7100 . no
O3 H3 2.9100 . no
O4 H57 2.7700 2_564 no
O4 H2 2.7900 . no
C1 C7 3.178(14) . no
C1 C3 2.305(15) . no
C1 C6 2.935(12) . no
C1 C4 2.322(14) . no
C1 Cl4 3.423(13) 4_645 no
C2 C5 2.299(13) . no
C2 C14 3.253(16) . no
C2 C7 2.993(15) . no
C2 Cl4 3.457(13) 4_645 no
C2 C4 2.303(13) . no
C2 O4 3.199(14) . no
C3 C5 2.287(14) . no
C3 C13 3.253(14) . no
C3 C52 3.463(13) 2_564 no
C3 Mo2 3.861(10) . no
C3 O4 3.270(13) . no
C3 C14 3.036(15) . no
C3 C53 3.572(14) 2_564 no
C3 C1 2.305(15) . no
C4 C13 3.510(13) . no
C4 C1 2.322(14) . no
C4 P1 3.335(9) . no
C4 C2 2.303(13) . no
C4 C52 3.569(13) 2_564 no
C5 C3 2.287(14) . no
C5 C6 2.852(12) . no
C5 C2 2.299(13) . no
C6 P1 3.245(8) . no
C6 C7 2.717(13) . no
C6 C5 2.852(12) . no
C6 P2 2.813(8) . no
C6 C1 2.935(12) . no
C7 C14 2.876(14) . no
C7 C6 2.717(13) . no
C7 O4 3.175(13) . no
C7 C1 3.178(14) . no
C7 C2 2.993(15) . no
C7 P2 2.835(10) . no
C7 Mo2 3.561(10) . no
C8 Cl1 3.610(11) 3_565 no
C8 C10 2.295(15) . no
C8 C11 2.285(15) . no
C8 P2 3.126(11) . no
C9 C12 2.302(15) . no
C9 C14 2.936(16) . no
C9 C11 2.302(15) . no
C10 C14 2.857(16) . no
C10 C13 3.316(15) . no
C10 C8 2.295(15) . no
C10 C12 2.304(13) . no
C10 Cl4 3.508(14) 1_554 no
C10 Cl3 3.506(13) 1_554 no
C11 C9 2.302(15) . no
C11 C8 2.285(15) . no
C11 C13 2.906(15) . no
C12 C13 3.473(15) . no
C12 C9 2.302(15) . no
C12 P2 3.617(10) . no
C12 C10 2.304(13) . no
C13 P1 2.722(9) . no
C13 C14 2.796(14) . no
C13 C11 2.906(15) . no
C13 C4 3.510(13) . no
C13 Mo1 3.546(8) . no
C13 C3 3.253(14) . no
C13 C12 3.473(15) . no
C13 C10 3.316(15) . no
C14 C9 2.936(16) . no
C14 C3 3.036(15) . no
C14 C13 2.796(14) . no
C14 C2 3.253(16) . no
C14 Mo1 2.926(9) . no
C14 C7 2.876(14) . no
C14 C10 2.857(16) . no
C14 P2 3.580(10) . no
C14 O2 3.414(13) . no
C15 F3 3.348(10) 4_645 no
C16 F3 3.292(9) 4_645 no
C17 F3 3.315(10) 4_645 no
C18 F1 3.291(13) 4_645 no
C20 C78 3.521(10) . no
C20 C73 3.528(9) . no
C22 C69 3.457(12) 3_555 no
C23 O1 3.339(11) . no
C23 C68 3.566(11) 3_555 no
C24 C30 3.209(11) . no
C25 C31 3.505(10) . no
C26 C31 3.567(10) . no
C26 C32 3.514(11) . no
C30 C24 3.209(11) . no
C31 C38 3.545(10) . no
C31 C26 3.567(10) . no
C31 C25 3.505(10) . no
C31 C37 3.504(8) . no
C32 C26 3.514(11) . no
C33 I1 3.860(7) 3_565 no
C33 C65 3.553(11) 3_565 no
C34 I1 3.828(9) 3_565 no
C36 C37 3.520(10) . no
C37 C36 3.520(10) . no
C37 C31 3.504(8) . no
C38 C31 3.545(10) . no
C42 C44 3.289(11) . no
C42 O2 3.357(11) 2_665 no
C44 F4 3.324(10) . no
C44 C42 3.289(11) . no
C50 F2 3.340(14) 4_645 no
C52 C3 3.463(13) 2_565 no
C52 C4 3.569(13) 2_565 no
C53 Cl4 3.604(12) 3_466 no
C53 C3 3.572(14) 2_565 no
C54 Cl4 3.496(11) 3_466 no
C55 C61 3.576(8) . no
C55 C62 3.551(10) . no
C60 C61 3.474(10) . no
C61 C67 3.480(8) . no
C61 C60 3.474(10) . no
C61 C55 3.576(8) . no
C62 C55 3.551(10) . no
C65 C33 3.553(11) 3_465 no
C66 C72 3.596(11) . no
C67 C61 3.480(8) . no
C68 C23 3.566(11) 3_455 no
C68 C74 3.476(10) . no
C69 C22 3.457(12) 3_455 no
C70 Cl2 3.549(9) 3_465 no
C72 O3 3.344(12) . no
C72 C66 3.596(11) . no
C73 C20 3.528(9) . no
C74 C68 3.476(10) . no
C74 F1 3.284(14) 4_645 no
C78 C20 3.521(10) . no
C79 F2 3.162(16) . no
C1 H5 2.1100 . no
C1 H2 2.1300 . no
C2 H3 2.0800 . no
C2 H1 2.1300 . no
C3 H4 2.1100 . no
C3 H2 2.0900 . no
C4 H3 2.1000 . no
C4 H5 2.1100 . no
C5 H4 2.1100 . no
C5 H1 2.1200 . no
C6 H1 3.0100 . no
C6 H78 2.9200 . no
C6 H5 2.8600 . no
C7 H2 2.9700 . no
C8 H9 2.1200 . no
C8 H12 2.0900 . no
C9 H8 2.1100 . no
C9 H10 2.1100 . no
C10 H9 2.1100 . no
C10 H11 2.1200 . no
C11 H10 2.1200 . no
C11 H12 2.1000 . no
C12 H26 3.0400 . no
C12 H11 2.1000 . no
C12 H8 2.0900 . no
C13 H3 2.8100 . no
C13 H11 2.8500 . no
C14 H9 2.9900 . no
C14 H3 2.7400 . no
C14 H10 2.8700 . no
C15 H20 2.7700 . no
C16 H36 2.9200 . no
C16 H48 2.6300 . no
C17 H62 2.8500 . no
C17 H50 2.5700 . no
C18 H74 2.6700 . no
C19 H30 2.8400 . no
C20 H80A 3.0600 2_664 no
C20 H15A 2.7100 . no
C21 H53 2.8600 4_645 no
C24 H30 2.8800 . no
C25 H24 2.7900 . no
C26 H12 3.0000 . no
C29 H63 3.0200 1_655 no
C29 H69 3.0700 1_655 no
C30 H24 2.8600 . no
C30 H15B 2.9500 . no
C33 H65 3.0100 3_565 no
C35 H63 3.0700 1_655 no
C36 H15B 2.9700 . no
C36 H16B 2.8000 . no
C37 H44 2.9500 . no
C38 H79A 2.9100 . no
C40 H58 2.9800 1_655 no
C43 H42 2.7300 . no
C44 H42 2.9900 . no
C45 H21 3.0500 4_655 no
C48 H16A 2.7400 . no
C49 H56 2.7600 . no
C50 H17B 3.0200 . no
C50 H17A 2.7800 . no
C57 H35 3.0900 1_455 no
C58 H35 2.9400 1_455 no
C62 H17B 2.7500 . no
C62 H18B 2.9400 . no
C64 H28 2.9600 1_455 no
C65 H33 3.0000 3_465 no
C66 H33 2.9400 3_465 no
C68 H18B 2.9200 . no
C68 H23 2.9000 3_455 no
C69 H22 2.8600 3_455 no
C70 H52 2.9500 2_564 no
C70 H28 2.9900 1_455 no
C70 H22 3.0500 3_455 no
C71 H52 2.9200 2_564 no
C72 H4 2.9800 . no
C73 H68 2.9100 . no
C74 H68 2.8200 . no
C74 H18B 2.8700 . no
C74 H18A 3.0000 . no
C75 H45 3.0600 4_645 no
C76 H24 2.9700 3_455 no
C76 H46 3.0900 4_645 no
C77 H5 3.0000 . no
C78 H5 2.9300 . no
B1 H79B 2.9200 . no
H2 O4 2.7900 . no
H3 Mo2 3.6600 . no
H3 C14 2.7400 . no
H3 C13 2.8100 . no
H3 O3 2.9100 . no
H4 C72 2.9800 . no
H5 C78 2.9300 . no
H5 C77 3.0000 . no
H10 Cl3 2.8900 1_554 no
H12 H26 2.3100 . no
H12 C26 3.0000 . no
H15A C20 2.7100 . no
H15A H16A 2.4800 . no
H15A F3 2.4400 4_645 no
H15A H20 2.1200 . no
H15B Cl3 2.8600 2_664 no
H15B H36 2.5300 . no
H15B C36 2.9700 . no
H15B C30 2.9500 . no
H16A H48 2.0900 . no
H16A C48 2.7400 . no
H16A H15A 2.4800 . no
H16A F3 2.3700 4_645 no
H16B C36 2.8000 . no
H16B H36 2.2700 . no
H17A H50 2.2100 . no
H17A F3 2.3700 4_645 no
H17A C50 2.7800 . no
H17A H18A 2.4400 . no
H17B H62 2.1800 . no
H17B C62 2.7500 . no
H17B H50 2.4200 . no
H17B C50 3.0200 . no
H18A H17A 2.4400 . no
H18A C74 3.0000 . no
H18A H74 2.5900 . no
H18A F3 2.6800 4_645 no
H18A F1 2.4700 4_645 no
H18B C68 2.9200 . no
H18B C74 2.8700 . no
H18B H68 2.5500 . no
H18B C62 2.9400 . no
H18B H62 2.5500 . no
H18B H74 2.2300 . no
H20 H15A 2.1200 . no
H20 C15 2.7700 . no
H21 H53 2.3700 4_645 no
H21 C45 3.0500 4_645 no
H22 C69 2.8600 3_555 no
H22 C70 3.0500 3_555 no
H23 C68 2.9000 3_555 no
H24 C76 2.9700 3_555 no
H24 C25 2.7900 . no
H24 C30 2.8600 . no
H26 H12 2.3100 . no
H26 C12 3.0400 . no
H26 I2 3.2700 . no
H28 C70 2.9900 1_655 no
H28 H64 2.6000 1_655 no
H28 C64 2.9600 1_655 no
H29 H69 2.5000 1_655 no
H30 C19 2.8400 . no
H30 C24 2.8800 . no
H32 I2 3.2500 . no
H33 I1 3.2900 3_565 no
H33 C65 3.0000 3_565 no
H33 H66 2.5500 3_565 no
H33 C66 2.9400 3_565 no
H34 I1 3.2400 3_565 no
H35 H63 2.5400 1_655 no
H35 C58 2.9400 1_655 no
H35 C57 3.0900 1_655 no
H36 Cl3 3.0700 2_664 no
H36 H15B 2.5300 . no
H36 H16B 2.2700 . no
H36 C16 2.9200 . no
H38 I1 3.1000 . no
H42 C43 2.7300 . no
H42 C44 2.9900 . no
H42 O2 2.8200 2_665 no
H44 C37 2.9500 . no
H44 F4 2.8400 . no
H45 C75 3.0600 4_655 no
H45 F1 2.6300 . no
H46 C76 3.0900 4_655 no
H47 Cl2 3.0300 4_645 no
H48 H16A 2.0900 . no
H48 C16 2.6300 . no
H50 H81B 2.5100 3_456 no
H50 H17B 2.4200 . no
H50 C17 2.5700 . no
H50 H17A 2.2100 . no
H50 F2 2.7600 4_645 no
H52 C71 2.9200 2_565 no
H52 C70 2.9500 2_565 no
H53 H21 2.3700 4_655 no
H53 C21 2.8600 4_655 no
H54 Cl4 3.0000 3_466 no
H54 Cl1 3.0800 . no
H56 C49 2.7600 . no
H57 O4 2.7700 2_565 no
H58 C40 2.9800 1_455 no
H60 I1 3.1300 . no
H62 H17B 2.1800 . no
H62 C17 2.8500 . no
H62 H18B 2.5500 . no
H63 C29 3.0200 1_455 no
H63 H35 2.5400 1_455 no
H63 C35 3.0700 1_455 no
H64 H28 2.6000 1_455 no
H64 I1 3.2100 3_465 no
H65 C33 3.0100 3_465 no
H66 I2 3.2200 . no
H66 H33 2.5500 3_465 no
H68 O1 2.9000 3_455 no
H68 H18B 2.5500 . no
H68 H74 2.5800 . no
H68 C74 2.8200 . no
H68 C73 2.9100 . no
H69 H29 2.5000 1_455 no
H69 C29 3.0700 1_455 no
H70 Cl2 2.8500 3_465 no
H72 O3 2.7100 . no
H72 I2 3.2200 . no
H74 C18 2.6700 . no
H74 H18B 2.2300 . no
H74 H68 2.5800 . no
H74 Cl6 3.1100 3_456 no
H74 F1 2.8100 4_645 no
H74 H18A 2.5900 . no
H75 P2 3.1600 3_455 no
H77 O1 2.7100 . no
H78 C6 2.9200 . no
H78 P1 3.0400 . no
H78 Mo1 3.5700 . no
H79A C38 2.9100 . no
H79B B1 2.9200 . no
H79B F4 2.8500 . no
H79B F2 2.3400 . no
H80A C20 3.0600 2_665 no
H81A O2 2.6500 1_556 no
H81B F1 2.8600 2_665 no
H81B F2 2.5400 2_665 no
H81B H50 2.5100 3_556 no

loop_
_geom_hbond_atom_site_label_D
_geom_hbond_atom_site_label_H
_geom_hbond_atom_site_label_A
_geom_hbond_distance_DH
_geom_hbond_distance_HA
_geom_hbond_distance_DA
_geom_hbond_angle_DHA
_geom_hbond_site_symmetry_A
_geom_hbond_publ_flag
C15 H15A F3 0.9700 2.4400 3.348(10) 156.00 4_645 yes
C16 H16A F3 0.9700 2.3700 3.292(9) 158.00 4_645 yes
C17 H17A F3 0.9700 2.3700 3.315(10) 165.00 4_645 yes
C18 H18A F1 0.9700 2.4700 3.291(13) 143.00 4_645 yes
C79 H79B F2 0.9700 2.3400 3.162(16) 142.00 . yes
C81 H81B F2 0.9700 2.5400 3.41(2) 149.00 2_665 yes

loop_
_geom_torsion_atom_site_label_1
_geom_torsion_atom_site_label_2
_geom_torsion_atom_site_label_3
_geom_torsion_atom_site_label_4
_geom_torsion
_geom_torsion_publ_flag
Cu2 I1 Cu1 Cl1 -167.61(6) no
Cu2 I1 Cu1 P5 81.00(7) no
Cu2 I1 Cu1 P6 -74.85(7) no
Cu1 I1 Cu2 I2 -179.55(4) no
Cu1 I1 Cu2 P4 -64.87(6) no
Cu1 I1 Cu2 P7 66.30(6) no
Cu3 I2 Cu2 P4 65.65(6) no
Cu3 I2 Cu2 P7 -64.05(6) no
Cu2 I2 Cu3 P1 -175.47(6) no
Cu3 I2 Cu2 I1 179.32(3) no
Cu2 I2 Cu3 P3 -60.95(6) no
Cu2 I2 Cu3 P8 64.63(6) no
P1 Mo1 C3 C2 179.3(5) no
C4 Mo1 P1 P2 -178.3(2) no
C5 Mo1 P1 P2 151.8(2) no
P2 Mo1 P1 Mo2 68.45(7) no
C1 Mo1 P1 Mo2 -136.8(4) no
C2 Mo1 P1 Mo2 -78.4(4) no
C3 Mo1 P1 Mo2 -79.1(3) no
C4 Mo1 P1 Mo2 -109.8(2) no
C5 Mo1 P1 Mo2 -139.8(2) no
C6 Mo1 P1 Mo2 137.8(2) no
C7 Mo1 P1 Mo2 52.9(3) no
P2 Mo1 P1 Cu3 -121.38(19) no
C1 Mo1 P1 Cu3 33.4(4) no
C2 Mo1 P1 Cu3 91.8(4) no
C3 Mo1 P1 Cu3 91.1(3) no
C4 Mo1 P1 Cu3 60.4(3) no
C5 Mo1 P1 Cu3 30.4(3) no
C6 Mo1 P1 Cu3 -52.0(3) no
C7 Mo1 P1 Cu3 -137.0(4) no
C1 Mo1 P1 P2 154.8(4) no
C2 Mo1 P1 P2 -146.9(4) no
C3 Mo1 P1 P2 -147.5(3) no
C3 Mo1 C4 C5 115.9(8) no
C6 Mo1 C4 C5 -33.4(6) no
C6 Mo1 P1 P2 69.4(2) no
C7 Mo1 P1 P2 -15.6(3) no
P1 Mo1 C1 C5 -5.0(7) no
P2 Mo1 C1 C5 106.8(7) no
C2 Mo1 C1 C5 -114.2(8) no
C3 Mo1 C1 C5 -77.5(6) no
C4 Mo1 C1 C5 -36.6(5) no
C6 Mo1 C1 C5 82.5(6) no
C7 Mo1 C1 C5 167.0(6) no
C7 Mo1 C5 C1 -16.8(7) no
P1 Mo1 C5 C4 59.6(5) no
P2 Mo1 C5 C4 98.0(6) no
C1 Mo1 C5 C4 -117.2(8) no
C2 Mo1 C5 C4 -78.3(6) no
C3 Mo1 C5 C4 -37.3(5) no
P1 Mo1 C2 C1 -117.2(5) no
P2 Mo1 C2 C1 146.8(6) no
C3 Mo1 C2 C1 -116.1(8) no
C4 Mo1 C2 C1 -79.9(6) no
C5 Mo1 C2 C1 -38.4(5) no
C6 Mo1 C2 C1 19.5(7) no
C7 Mo1 C2 C1 101.6(6) no
P1 Mo1 C2 C3 -1.1(8) no
P2 Mo1 C2 C3 -97.1(8) no
C1 Mo1 C2 C3 116.1(8) no
C4 Mo1 C2 C3 36.3(6) no
C5 Mo1 C2 C3 77.7(6) no
C6 Mo1 C2 C3 135.6(6) no
C7 Mo1 C2 C3 -142.3(6) no
P1 Mo1 C1 C2 109.3(6) no
P2 Mo1 C1 C2 -139.0(6) no
C7 Mo1 C4 C5 82.4(8) no
C5 Mo1 C1 C2 114.2(8) no
P2 Mo1 C3 C2 139.3(5) no
C1 Mo1 C3 C2 -38.3(6) no
C4 Mo1 C3 C2 -118.1(9) no
C5 Mo1 C3 C2 -80.5(7) no
C6 Mo1 C3 C2 -70.5(8) no
P1 Mo1 P2 Mo2 -70.21(7) no
C1 Mo1 P2 Mo2 159.6(7) no
C2 Mo1 P2 Mo2 49.6(7) no
C3 Mo1 P2 Mo2 -14.5(4) no
C4 Mo1 P2 Mo2 -67.7(3) no
C5 Mo1 P2 Mo2 -122.6(4) no
C6 Mo1 P2 Mo2 -175.4(3) no
C7 Mo1 P2 Mo2 96.5(3) no
C1 Mo1 P2 P1 -130.2(7) no
C2 Mo1 P2 P1 119.8(7) no
C3 Mo1 P2 P1 55.7(4) no
C4 Mo1 P2 P1 2.5(3) no
C5 Mo1 P2 P1 -52.4(4) no
C6 Mo1 P2 P1 -105.2(3) no
C7 Mo1 P2 P1 166.7(3) no
C5 Mo1 C4 C3 -115.9(8) no
C6 Mo1 C4 C3 -149.3(6) no
C7 Mo1 C4 C3 -33.5(10) no
P1 Mo1 C4 C5 -123.8(5) no
P2 Mo1 C4 C5 -125.7(5) no
C1 Mo1 C4 C5 37.2(5) no
C2 Mo1 C4 C5 79.8(6) no
C2 Mo1 C3 C4 118.1(9) no
C5 Mo1 C3 C4 37.6(6) no
C3 Mo1 C1 C2 36.7(6) no
C4 Mo1 C1 C2 77.6(6) no
C6 Mo1 C1 C2 -163.3(6) no
C7 Mo1 C1 C2 -78.8(6) no
P1 Mo1 C5 C1 176.8(5) no
P2 Mo1 C5 C1 -144.8(5) no
C2 Mo1 C5 C1 39.0(6) no
C3 Mo1 C5 C1 80.0(6) no
C4 Mo1 C5 C1 117.2(8) no
C6 Mo1 C5 C1 -93.6(6) no
P1 Mo1 C3 C4 -62.6(6) no
P2 Mo1 C3 C4 -102.6(6) no
C1 Mo1 C3 C4 79.8(6) no
P1 Mo1 C4 C3 120.3(6) no
P2 Mo1 C4 C3 118.4(6) no
C6 Mo1 C3 C4 47.6(9) no
C6 Mo1 C5 C4 149.2(6) no
C7 Mo1 C5 C4 -134.0(6) no
C7 Mo1 C3 C2 42.0(7) no
C1 Mo1 C4 C3 -78.7(7) no
C2 Mo1 C4 C3 -36.1(6) no
C7 Mo1 C3 C4 160.1(6) no
P2 Mo2 C12 C11 179.0(6) no
P1 Mo2 C12 C11 -131.4(5) no
C14 Mo2 C8 C9 22.5(7) no
P2 Mo2 C8 C9 125.3(6) no
P2 Mo2 C8 C12 -116.8(6) no
C9 Mo2 C8 C12 117.9(9) no
C10 Mo2 C8 C12 79.7(6) no
C14 Mo2 C12 C8 -63.0(9) no
C14 Mo2 C8 C12 140.3(6) no
C13 Mo2 C12 C8 -172.6(6) no
P1 Mo2 C8 C9 163.6(5) no
C10 Mo2 P2 P1 150.8(4) no
C8 Mo2 C12 C11 116.9(9) no
C9 Mo2 C12 C11 80.2(6) no
C10 Mo2 C12 C11 38.2(6) no
C13 Mo2 C12 C11 -55.6(6) no
P1 Mo2 C9 C8 -27.1(8) no
P2 Mo2 C9 C8 -54.8(6) no
P1 Mo2 C8 C12 -78.5(6) no
C14 Mo2 P1 Mo1 17.8(4) no
P2 Mo2 P1 Cu3 116.79(15) no
C8 Mo2 P1 Cu3 63.2(3) no
C9 Mo2 P1 Cu3 79.7(5) no
C10 Mo2 P1 Cu3 4.2(8) no
C11 Mo2 P1 Cu3 -1.9(4) no
C14 Mo2 P2 Mo1 -43.7(3) no
C11 Mo2 C9 C10 -38.1(6) no
C12 Mo2 C9 C10 -79.3(6) no
C13 Mo2 C9 C10 -0.6(9) no
C10 Mo2 C8 C9 -38.2(6) no
C11 Mo2 C8 C9 -80.8(6) no
C12 Mo2 C8 C9 -117.9(9) no
C13 Mo2 C8 C9 -106.9(7) no
P1 Mo2 C10 C9 106.7(9) no
P2 Mo2 C10 C9 14.4(8) no
C8 Mo2 C10 C9 37.9(6) no
C11 Mo2 C10 C9 115.5(9) no
C12 Mo2 C10 C9 78.3(7) no
C11 Mo2 C8 C12 37.1(5) no
C13 Mo2 C8 C12 11.0(9) no
C13 Mo2 P2 Mo1 56.5(3) no
C13 Mo2 C10 C9 179.6(6) no
C8 Mo2 P2 P1 130.6(3) no
C11 Mo2 P2 P1 100.9(4) no
C12 Mo2 P2 P1 100.2(2) no
P2 Mo2 P1 Mo1 -70.50(7) no
C8 Mo2 P1 Mo1 -124.1(3) no
C9 Mo2 P1 Mo1 -107.6(4) no
C10 Mo2 P1 Mo1 176.9(8) no
C11 Mo2 P1 Mo1 170.9(3) no
C12 Mo2 P1 Mo1 -158.4(3) no
C13 Mo2 P1 Mo1 98.9(3) no
C8 Mo2 C11 C10 79.3(7) no
C9 Mo2 C11 C10 37.7(7) no
C12 Mo2 C11 C10 115.6(9) no
C13 Mo2 C11 C10 -117.5(7) no
C14 Mo2 C11 C10 -30.2(8) no
P1 Mo2 C11 C12 60.6(7) no
C12 Mo2 P1 Cu3 28.9(3) no
C13 Mo2 P1 Cu3 -73.8(3) no
C14 Mo2 P1 Cu3 -155.0(4) no
C8 Mo2 P1 P2 -53.6(3) no
C9 Mo2 P1 P2 -37.1(5) no
C10 Mo2 P1 P2 -112.6(8) no
C11 Mo2 P1 P2 -118.6(4) no
C12 Mo2 P1 P2 -87.9(3) no
C13 Mo2 P1 P2 169.4(3) no
C14 Mo2 P1 P2 88.3(4) no
C9 Mo2 C12 C8 -36.8(6) no
C10 Mo2 C12 C8 -78.7(7) no
C11 Mo2 C12 C8 -116.9(9) no
P1 Mo2 C9 C10 -142.1(5) no
P2 Mo2 C9 C10 -169.8(6) no
C14 Mo2 C10 C9 -91.9(7) no
C9 Mo2 P2 P1 159.3(3) no
C8 Mo2 C10 C11 -77.6(7) no
C9 Mo2 C10 C11 -115.5(9) no
C12 Mo2 C10 C11 -37.2(6) no
C13 Mo2 P2 P1 -12.0(3) no
C14 Mo2 C12 C11 54.0(9) no
C14 Mo2 C10 C11 152.7(7) no
C10 Mo2 C9 C8 115.0(9) no
C11 Mo2 C9 C8 76.9(6) no
C12 Mo2 C9 C8 35.8(6) no
C13 Mo2 C9 C8 114.4(7) no
C14 Mo2 C9 C8 -160.4(6) no
C12 Mo2 P2 Mo1 168.7(2) no
P2 Mo2 C12 C8 62.1(6) no
C8 Mo2 C9 C10 -115.0(9) no
P1 Mo2 P2 Mo1 68.48(7) no
P1 Mo2 C10 C11 -8.7(12) no
P2 Mo2 C11 C12 -1.3(7) no
C14 Mo2 C9 C10 84.6(7) no
C9 Mo2 C11 C12 -77.9(7) no
C10 Mo2 C11 C12 -115.6(9) no
C13 Mo2 C11 C12 126.9(6) no
C14 Mo2 P2 P1 -112.2(4) no
C8 Mo2 P2 Mo1 -160.9(3) no
C9 Mo2 P2 Mo1 -132.2(3) no
C10 Mo2 P2 Mo1 -140.7(4) no
C11 Mo2 P2 Mo1 169.4(3) no
P1 Mo2 C12 C8 111.7(6) no
C14 Mo2 C11 C12 -145.9(6) no
P2 Mo2 C10 C11 -101.1(7) no
C13 Mo2 C10 C11 64.1(7) no
C8 Mo2 C11 C12 -36.4(6) no
P2 Mo2 C11 C10 114.3(6) no
P1 Mo2 C11 C10 176.2(5) no
P6 Cu1 Cl1 C79 161.9(4) no
I1 Cu1 P6 C17 76.4(2) no
P6 Cu1 P5 C43 -38.3(3) no
I1 Cu1 P5 C43 165.3(2) no
Cl1 Cu1 P6 C49 -77.9(3) no
I1 Cu1 P6 C55 -44.2(2) no
P5 Cu1 P6 C17 -79.6(2) no
Cl1 Cu1 P5 C43 64.9(2) no
P5 Cu1 Cl1 C79 41.7(4) no
I1 Cu1 Cl1 C79 -78.2(4) no
Cl1 Cu1 P5 C37 -64.6(3) no
I1 Cu1 P5 C37 35.8(3) no
P6 Cu1 P5 C37 -167.8(2) no
P5 Cu1 P6 C55 159.8(2) no
Cl1 Cu1 P6 C17 167.7(2) no
I1 Cu1 P6 C49 -169.2(3) no
Cl1 Cu1 P5 C16 176.4(2) no
Cl1 Cu1 P6 C55 47.1(2) no
P5 Cu1 P6 C49 34.8(3) no
P6 Cu1 P5 C16 73.2(2) no
I1 Cu1 P5 C16 -83.2(2) no
I2 Cu2 P4 C16 178.5(2) no
I2 Cu2 P4 C15 -71.3(2) no
P7 Cu2 P4 C31 177.2(2) no
I2 Cu2 P7 C17 179.5(3) no
P4 Cu2 P7 C18 -56.6(2) no
P7 Cu2 P4 C16 -57.1(2) no
I1 Cu2 P7 C61 51.9(2) no
I2 Cu2 P7 C18 68.6(2) no
I2 Cu2 P7 C61 -56.7(2) no
P4 Cu2 P7 C61 178.1(2) no
P7 Cu2 P4 C15 53.1(2) no
I1 Cu2 P4 C16 70.7(2) no
P4 Cu2 P7 C17 54.3(3) no
I1 Cu2 P7 C18 177.2(2) no
I1 Cu2 P4 C31 -55.0(2) no
I2 Cu2 P4 C31 52.8(2) no
I1 Cu2 P7 C17 -71.9(3) no
I1 Cu2 P4 C15 -179.2(2) no
P8 Cu3 P1 Mo1 -31.67(19) no
P1 Cu3 P3 C15 172.1(2) no
I2 Cu3 P3 C15 62.5(2) no
P8 Cu3 P3 C19 53.3(2) no
P8 Cu3 P1 Mo2 134.70(11) no
P3 Cu3 P1 Mo2 -100.79(12) no
P1 Cu3 P8 C67 -57.0(2) no
I2 Cu3 P1 P2 105.63(12) no
P3 Cu3 P1 P2 -11.40(14) no
P3 Cu3 P8 C18 58.6(2) no
I2 Cu3 P8 C67 55.0(2) no
P8 Cu3 P3 C25 174.3(3) no
P8 Cu3 P3 C15 -62.7(2) no
P3 Cu3 P1 Mo1 92.85(17) no
P3 Cu3 P8 C67 -179.5(2) no
I2 Cu3 P8 C73 176.5(2) no
I2 Cu3 P3 C25 -60.6(3) no
P1 Cu3 P3 C25 49.0(3) no
P8 Cu3 P1 P2 -135.92(12) no
I2 Cu3 P1 Mo2 16.25(13) no
I2 Cu3 P1 Mo1 -150.12(15) no
P1 Cu3 P8 C18 -178.8(2) no
P1 Cu3 P8 C73 64.5(2) no
I2 Cu3 P3 C19 178.4(2) no
I2 Cu3 P8 C18 -66.8(2) no
P1 Cu3 P3 C19 -72.0(2) no
P3 Cu3 P8 C73 -58.1(2) no
Cu1 Cl1 C79 Cl2 100.9(6) no
Cu3 P1 P2 Mo1 146.57(11) no
Cu3 P1 P2 Mo2 -129.20(11) no
Mo2 P1 P2 Mo1 -84.22(5) no
Mo1 P1 P2 Mo2 84.22(5) no
C15 P3 C19 C20 42.1(6) no
C15 P3 C19 C24 -143.1(6) no
C25 P3 C19 C20 146.9(5) no
C15 P3 C25 C26 -110.6(6) no
Cu3 P3 C25 C26 20.1(7) no
C25 P3 C19 C24 -38.3(6) no
C15 P3 C25 C30 65.6(7) no
Cu3 P3 C19 C24 91.0(6) no
Cu3 P3 C15 P4 -50.2(4) no
C25 P3 C15 P4 81.0(4) no
C19 P3 C25 C30 -38.1(7) no
Cu3 P3 C25 C30 -163.7(5) no
C19 P3 C25 C26 145.7(6) no
C19 P3 C15 P4 -172.7(3) no
Cu3 P3 C19 C20 -83.9(5) no
Cu2 P4 C31 C36 173.6(5) no
C31 P4 C16 P5 77.6(4) no
C15 P4 C16 P5 -175.8(3) no
C15 P4 C31 C36 -57.9(6) no
C16 P4 C31 C32 -135.0(5) no
C16 P4 C31 C36 41.9(6) no
C15 P4 C31 C32 125.2(5) no
Cu2 P4 C16 P5 -55.5(4) no
C31 P4 C15 P3 -77.3(4) no
C16 P4 C15 P3 177.0(3) no
Cu2 P4 C31 C32 -3.3(6) no
Cu2 P4 C15 P3 54.3(4) no
Cu1 P5 C37 C38 -11.1(7) no
C43 P5 C16 P4 174.3(4) no
C16 P5 C43 C44 162.9(6) no
C37 P5 C43 C44 53.1(6) no
Cu1 P5 C43 C44 -84.3(6) no
Cu1 P5 C43 C48 92.5(7) no
C37 P5 C16 P4 -78.1(4) no
C43 P5 C37 C42 33.2(6) no
C16 P5 C37 C42 -73.1(6) no
C37 P5 C43 C48 -130.1(7) no
C16 P5 C43 C48 -20.3(7) no
Cu1 P5 C16 P4 50.9(3) no
Cu1 P5 C37 C42 169.1(5) no
C43 P5 C37 C38 -147.0(6) no
C16 P5 C37 C38 106.7(6) no
C49 P6 C55 C56 -30.6(7) no
Cu1 P6 C55 C60 21.7(6) no
Cu1 P6 C49 C50 -122.6(7) no
C55 P6 C17 P7 82.7(4) no
C17 P6 C49 C54 171.9(7) no
Cu1 P6 C55 C56 -160.7(5) no
C17 P6 C49 C50 -4.1(8) no
C17 P6 C55 C60 -101.2(6) no
C55 P6 C49 C54 -79.2(7) no
C49 P6 C17 P7 -169.1(4) no
Cu1 P6 C17 P7 -46.6(4) no
Cu1 P6 C49 C54 53.5(8) no
C49 P6 C55 C60 151.9(6) no
C55 P6 C49 C50 104.7(8) no
C17 P6 C55 C56 76.4(6) no
Cu2 P7 C61 C62 -169.3(5) no
C17 P7 C61 C66 138.7(6) no
C18 P7 C17 P6 174.3(4) no
Cu2 P7 C61 C66 9.4(6) no
Cu2 P7 C17 P6 51.3(5) no
C18 P7 C61 C66 -122.0(5) no
C17 P7 C61 C62 -40.0(6) no
C61 P7 C17 P6 -80.0(4) no
C61 P7 C18 P8 78.7(4) no
C18 P7 C61 C62 59.3(6) no
Cu2 P7 C18 P8 -53.7(4) no
C17 P7 C18 P8 -175.7(4) no
C18 P8 C73 C74 24.5(6) no
C18 P8 C67 C68 -60.1(6) no
Cu3 P8 C67 C72 -8.1(6) no
C67 P8 C73 C74 -81.8(6) no
C73 P8 C67 C68 44.7(6) no
C18 P8 C73 C78 -157.6(5) no
Cu3 P8 C73 C74 149.2(5) no
C73 P8 C67 C72 -135.4(6) no
Cu3 P8 C18 P7 51.1(5) no
C67 P8 C73 C78 96.1(5) no
C67 P8 C18 P7 -78.3(4) no
Cu3 P8 C73 C78 -32.9(6) no
Cu3 P8 C67 C68 171.9(5) no
C73 P8 C18 P7 175.2(4) no
C18 P8 C67 C72 119.9(6) no
C2 C1 C5 C4 -0.4(11) no
Mo1 C1 C2 C3 -65.4(7) no
C2 C1 C5 Mo1 -65.1(7) no
C5 C1 C2 C3 0.0(11) no
C5 C1 C2 Mo1 65.4(6) no
Mo1 C1 C5 C4 64.7(7) no
Mo1 C2 C3 C4 -63.1(7) no
C1 C2 C3 Mo1 63.5(7) no
C1 C2 C3 C4 0.3(11) no
C2 C3 C4 C5 -0.5(11) no
Mo1 C3 C4 C5 -62.5(6) no
C2 C3 C4 Mo1 62.0(7) no
C3 C4 C5 Mo1 63.5(6) no
C3 C4 C5 C1 0.6(10) no
Mo1 C4 C5 C1 -63.0(6) no
Mo2 C8 C9 C10 64.2(8) no
C9 C8 C12 Mo2 61.4(7) no
C9 C8 C12 C11 -0.7(12) no
C12 C8 C9 C10 1.3(12) no
Mo2 C8 C12 C11 -62.1(7) no
C12 C8 C9 Mo2 -62.9(7) no
C8 C9 C10 Mo2 -66.2(8) no
C8 C9 C10 C11 -1.3(13) no
Mo2 C9 C10 C11 64.9(8) no
C9 C10 C11 Mo2 -65.1(8) no
C9 C10 C11 C12 0.9(13) no
Mo2 C10 C11 C12 66.0(7) no
Mo2 C11 C12 C8 63.7(7) no
C10 C11 C12 C8 -0.1(12) no
C10 C11 C12 Mo2 -63.8(8) no
C20 C19 C24 C23 -2.7(11) no
P3 C19 C20 C21 178.1(6) no
C24 C19 C20 C21 3.1(10) no
P3 C19 C24 C23 -177.8(6) no
C19 C20 C21 C22 -0.7(12) no
C20 C21 C22 C23 -2.2(13) no
C21 C22 C23 C24 2.5(13) no
C22 C23 C24 C19 0.0(12) no
C26 C25 C30 C29 -1.2(12) no
P3 C25 C26 C27 177.5(7) no
C30 C25 C26 C27 1.2(12) no
P3 C25 C30 C29 -177.3(7) no
C25 C26 C27 C28 -0.6(14) no
C26 C27 C28 C29 0.1(15) no
C27 C28 C29 C30 -0.1(15) no
C28 C29 C30 C25 0.6(14) no
C32 C31 C36 C35 0.4(11) no
C36 C31 C32 C33 1.2(10) no
P4 C31 C32 C33 178.2(5) no
P4 C31 C36 C35 -176.4(6) no
C31 C32 C33 C34 -2.3(11) no
C32 C33 C34 C35 1.9(12) no
C33 C34 C35 C36 -0.3(12) no
C34 C35 C36 C31 -0.8(12) no
P5 C37 C38 C39 178.9(6) no
C38 C37 C42 C41 1.1(11) no
C42 C37 C38 C39 -1.3(12) no
P5 C37 C42 C41 -179.2(6) no
C37 C38 C39 C40 0.2(13) no
C38 C39 C40 C41 1.2(13) no
C39 C40 C41 C42 -1.4(13) no
C40 C41 C42 C37 0.3(12) no
C44 C43 C48 C47 -1.4(12) no
P5 C43 C44 C45 179.3(6) no
P5 C43 C48 C47 -178.1(7) no
C48 C43 C44 C45 2.3(11) no
C43 C44 C45 C46 -0.2(12) no
C44 C45 C46 C47 -2.8(14) no
C45 C46 C47 C48 3.8(14) no
C46 C47 C48 C43 -1.7(14) no
P6 C49 C54 C53 -179.7(8) no
P6 C49 C50 C51 177.4(8) no
C50 C49 C54 C53 -3.5(15) no
C54 C49 C50 C51 1.4(14) no
C49 C50 C51 C52 0.3(16) no
C50 C51 C52 C53 -0.1(16) no
C51 C52 C53 C54 -1.8(15) no
C52 C53 C54 C49 3.7(16) no
P6 C55 C56 C57 -176.2(6) no
C56 C55 C60 C59 -2.6(11) no
C60 C55 C56 C57 1.4(11) no
P6 C55 C60 C59 175.0(6) no
C55 C56 C57 C58 -0.9(13) no
C56 C57 C58 C59 1.6(14) no
C57 C58 C59 C60 -2.8(13) no
C58 C59 C60 C55 3.3(12) no
C66 C61 C62 C63 1.6(11) no
C62 C61 C66 C65 -1.7(10) no
P7 C61 C62 C63 -179.8(6) no
P7 C61 C66 C65 179.7(6) no
C61 C62 C63 C64 -1.7(12) no
C62 C63 C64 C65 1.9(12) no
C63 C64 C65 C66 -2.0(12) no
C64 C65 C66 C61 1.9(11) no
P8 C67 C68 C69 -179.8(6) no
C72 C67 C68 C69 0.2(11) no
P8 C67 C72 C71 -179.9(6) no
C68 C67 C72 C71 0.1(11) no
C67 C68 C69 C70 0.3(12) no
C68 C69 C70 C71 -1.1(12) no
C69 C70 C71 C72 1.5(12) no
C70 C71 C72 C67 -1.0(12) no
P8 C73 C74 C75 176.4(6) no
P8 C73 C78 C77 -177.6(6) no
C74 C73 C78 C77 0.4(10) no
C78 C73 C74 C75 -1.5(10) no
C73 C74 C75 C76 1.6(11) no
C74 C75 C76 C77 -0.6(12) no
C75 C76 C77 C78 -0.5(13) no
C76 C77 C78 C73 0.6(11) no
